data_7233168
loop_
_publ_author_name
'Tlust\'y, M.'
'Eigner, V.'
'Babor, M.'
'Kohout, M.'
'Lhot\'ak, P.'

_publ_section_title
;
 Synthesis of upper rim-double-bridged calix[4]arenes bearing seven
 membered rings and related compounds
;
_journal_issue 38
_journal_name_full 'RSC Advances'
_journal_page_first 22017
_journal_paper_doi 10.1039/C9RA05075B
_journal_volume 9
_journal_year 2019
_chemical_formula_moiety 'C56 H62 N2 O6'
_chemical_formula_sum 'C56 H62 N2 O6'
_chemical_formula_weight 859.12
_space_group_IT_number 14
_space_group_name_Hall '-P 2ybc'
_space_group_name_H-M_alt 'P 1 21/c 1'
_symmetry_cell_setting monoclinic
_symmetry_space_group_name_Hall '-P 2ybc'
_symmetry_space_group_name_H-M 'P 1 21/c 1'
_atom_sites_solution_hydrogens difmap
_atom_sites_solution_primary other
_atom_sites_solution_secondary difmap
_audit_update_record
;
2019-05-24 deposited with the CCDC.    2019-07-08 downloaded from the CCDC.
;
_cell_angle_alpha 90
_cell_angle_beta 93.8505(12)
_cell_angle_gamma 90
_cell_formula_units_Z 8
_cell_length_a 12.0248(3)
_cell_length_b 20.0249(4)
_cell_length_c 40.0398(9)
_cell_measurement_reflns_used 174
_cell_measurement_temperature 180
_cell_measurement_theta_max 48
_cell_measurement_theta_min 4
_cell_volume 9619.6(4)
_computing_cell_refinement 'Apex3 (Bruker AXS, 2015)'
_computing_data_collection 'Apex3 (Bruker AXS, 2015)'
_computing_data_reduction 'Apex3 (Bruker AXS, 2015)'
_computing_molecular_graphics 'CAMERON (Watkin et al., 1996)'
_computing_publication_material 'CRYSTALS (Betteridge et al., 2003)'
_computing_structure_refinement 'CRYSTALS (Betteridge et al., 2003)'
_computing_structure_solution 'Superflip (Palatinus & Chapuis, 2007)'
_diffrn_ambient_pressure 101
_diffrn_ambient_temperature 180
_diffrn_measured_fraction_theta_full 0.999
_diffrn_measured_fraction_theta_max 0.999
_diffrn_measurement_device Area
_diffrn_measurement_device_type 'Bruker Kappa Apex3'
_diffrn_measurement_method '\f & \w scans'
_diffrn_radiation_monochromator graphite
_diffrn_radiation_type 'Cu K\a'
_diffrn_radiation_wavelength 1.54178
_diffrn_reflns_av_R_equivalents 0.052
_diffrn_reflns_limit_h_max 14
_diffrn_reflns_limit_h_min -14
_diffrn_reflns_limit_k_max 24
_diffrn_reflns_limit_k_min -24
_diffrn_reflns_limit_l_max 48
_diffrn_reflns_limit_l_min -48
_diffrn_reflns_number 143628
_diffrn_reflns_theta_full 68.490
_diffrn_reflns_theta_max 68.490
_diffrn_reflns_theta_min 2.212
_diffrn_standards_number 0
_exptl_absorpt_coefficient_mu 0.603
_exptl_absorpt_correction_T_max 0.94
_exptl_absorpt_correction_T_min 0.86
_exptl_absorpt_correction_type multi-scan
_exptl_absorpt_process_details 'SADABS (Siemens, 1996)'
_exptl_crystal_colour colourless
_exptl_crystal_density_diffrn 1.186
_exptl_crystal_density_method 'not measured'
_exptl_crystal_description prism
_exptl_crystal_F_000 3680.005
_exptl_crystal_size_max 0.393
_exptl_crystal_size_mid 0.296
_exptl_crystal_size_min 0.106
_refine_diff_density_max 0.44
_refine_diff_density_min -0.44
_refine_ls_extinction_method None
_refine_ls_goodness_of_fit_ref 0.9740
_refine_ls_hydrogen_treatment constr
_refine_ls_matrix_type full
_refine_ls_number_parameters 1456
_refine_ls_number_reflns 17623
_refine_ls_number_restraints 491
_refine_ls_R_factor_all 0.0733
_refine_ls_R_factor_gt 0.0635
_refine_ls_shift/su_max 0.0226242
_refine_ls_shift/su_mean 0.0006887
_refine_ls_structure_factor_coef Fsqd
_refine_ls_weighting_details
;
 Method, part 1, Chebychev polynomial, (Watkin, 1994, Prince, 1982) 
 [weight] = 1.0/[A~0~*T~0~(x)+A~1~*T~1~(x) ... +A~n-1~]*T~n-1~(x)] 
 where A~i~ are the Chebychev coefficients listed below and x= Fcalc/Fmax 
 Method = Robust Weighting (Prince, 1982) 
 W = [weight] * [1-(deltaF/6*sigmaF)^2^]^2^ 
 A~i~ are: 
 13.0 21.3 12.1 4.67 0.903 
;
_refine_ls_weighting_scheme calc
_refine_ls_wR_factor_all 0.1537
_refine_ls_wR_factor_gt 0.1421
_refine_ls_wR_factor_ref 0.1534
_reflns_limit_h_max 14
_reflns_limit_h_min -14
_reflns_limit_k_max 24
_reflns_limit_k_min 0
_reflns_limit_l_max 48
_reflns_limit_l_min 0
_reflns_number_gt 15514
_reflns_number_total 17685
_reflns_threshold_expression I>2.0\s(I)
_oxford_diffrn_Wilson_B_factor 3.78
_oxford_diffrn_Wilson_scale 231.97
_oxford_refine_ls_r_factor_ref 0.0729
_oxford_refine_ls_scale 0.071762(14)
_oxford_reflns_number_all 17683
_oxford_reflns_threshold_expression_ref I>-3.0\s(I)
_cod_data_source_file c9ra05075b2.cif
_cod_data_source_block 8b
_cod_depositor_comments
;
The following automatic conversions were performed:

'_atom_sites_solution_primary' value 'Other' changed to 'other'
according to
/home/data/users/saulius/crontab/automatic-downloads/rss-feeds/RSC/lib/dictionaries/cif_core.dic
dictionary named 'cif_core.dic' version 2.4.2 from 2011-04-26.

Automatic conversion script
Id: cif_fix_values 4973 2017-02-22 13:04:09Z antanas 
;
_cod_original_sg_symbol_Hall '-P 2ybc '
_cod_original_sg_symbol_H-M 'P 21/c '
_cod_database_code 7233168

loop_
_symmetry_equiv_pos_as_xyz
x,y,z
-x,-y,-z
x,-y+1/2,z+1/2
-x,y+1/2,-z+1/2

loop_
_atom_site_label
_atom_site_type_symbol
_atom_site_fract_x
_atom_site_fract_y
_atom_site_fract_z
_atom_site_U_iso_or_equiv
_atom_site_occupancy
_atom_site_adp_type
_atom_site_refinement_flags_posn
_atom_site_refinement_flags_adp
_atom_site_refinement_flags_occupancy
_atom_site_disorder_assembly
_atom_site_disorder_group
C1 C 0.20395(16) 0.45390(9) 0.30562(5) 0.0355 1.0000 Uani . . . . .
C2 C 0.19125(17) 0.41191(10) 0.27397(5) 0.0394 1.0000 Uani . . . . .
C3 C 0.10152(17) 0.43888(9) 0.24931(5) 0.0359 1.0000 Uani . . . . .
C4 C -0.01041(17) 0.43632(10) 0.25605(5) 0.0385 1.0000 Uani . . . . .
C5 C -0.09286(18) 0.46148(11) 0.23401(5) 0.0422 1.0000 Uani . . . . .
C6 C -0.06396(18) 0.49637(10) 0.20545(5) 0.0410 1.0000 Uani . . . . .
C7 C 0.04800(17) 0.50174(10) 0.19869(5) 0.0386 1.0000 Uani . . . . .
C8 C 0.08028(19) 0.54994(11) 0.17213(5) 0.0448 1.0000 Uani . . . . .
C9 C 0.04811(18) 0.61820(11) 0.18472(5) 0.0429 1.0000 Uani . . . . .
C10 C -0.06489(19) 0.63405(11) 0.18516(5) 0.0455 1.0000 Uani . . . . .
C11 C -0.0948(2) 0.69682(12) 0.19685(6) 0.0514 1.0000 Uani . . . . .
C12 C -0.0152(2) 0.73866(12) 0.21137(6) 0.0542 1.0000 Uani . . . . .
C13 C 0.09693(19) 0.72202(11) 0.21388(5) 0.0464 1.0000 Uani . . . . .
C14 C 0.1804(2) 0.76416(11) 0.23481(5) 0.0488 1.0000 Uani . . . . .
C15 C 0.17800(19) 0.74431(10) 0.27166(5) 0.0427 1.0000 Uani . . . . .
C16 C 0.08928(19) 0.76298(10) 0.29007(6) 0.0476 1.0000 Uani . . . . .
C17 C 0.0808(2) 0.74050(11) 0.32251(6) 0.0488 1.0000 Uani . . . . .
C18 C 0.15848(18) 0.69549(10) 0.33627(5) 0.0439 1.0000 Uani . . . . .
C19 C 0.24897(17) 0.67589(9) 0.31881(5) 0.0380 1.0000 Uani . . . . .
C20 C 0.32879(17) 0.62303(9) 0.33323(5) 0.0377 1.0000 Uani . . . . .
C21 C 0.27272(15) 0.55498(9) 0.33497(4) 0.0335 1.0000 Uani . . . . .
C22 C 0.22841(17) 0.53088(10) 0.36399(5) 0.0388 1.0000 Uani . . . . .
C23 C 0.17117(19) 0.47099(11) 0.36379(5) 0.0447 1.0000 Uani . . . . .
C24 C 0.15833(18) 0.43362(10) 0.33492(5) 0.0419 1.0000 Uani . . . . .
C25 C -0.15072(18) 0.52805(11) 0.18246(5) 0.0447 1.0000 Uani . . . . .
N26 N -0.15085(16) 0.59036(10) 0.17337(4) 0.0489 1.0000 Uani . . . . .
C27 C 0.26058(15) 0.51482(9) 0.30634(4) 0.0319 1.0000 Uani . . . . .
C28 C 0.26124(17) 0.70439(9) 0.28719(5) 0.0391 1.0000 Uani . . . . .
C29 C 0.12787(18) 0.66256(11) 0.19895(5) 0.0427 1.0000 Uani . . . . .
C30 C 0.12881(17) 0.46835(9) 0.21932(5) 0.0364 1.0000 Uani . . . . .
O31 O 0.30352(11) 0.53730(7) 0.27719(3) 0.0363 1.0000 Uani . . . . .
C32 C 0.41647(18) 0.51785(12) 0.27399(5) 0.0458 1.0000 Uani . . . . .
C33 C 0.4572(2) 0.54953(14) 0.24292(6) 0.0583 1.0000 Uani . . . . .
C34 C 0.5776(3) 0.5344(2) 0.23831(9) 0.0967 1.0000 Uani . . . . .
O35 O 0.35735(13) 0.69279(8) 0.27102(4) 0.0511 1.0000 Uani D U . . .
C36 C 0.4543(5) 0.7296(3) 0.28411(18) 0.0896 0.730(6) Uani D U P 1 1
C37 C 0.4566(5) 0.8016(2) 0.27240(12) 0.0923 0.730(6) Uani D U P 1 1
C38 C 0.5110(5) 0.8015(3) 0.23952(13) 0.1239 0.730(6) Uani D U P 1 1
C236 C 0.4467(8) 0.7298(6) 0.2884(2) 0.0556 0.270(6) Uani D U P 1 2
C237 C 0.5249(10) 0.7552(5) 0.2629(3) 0.1000 0.270(6) Uani D U P 1 2
C238 C 0.5421(12) 0.8297(5) 0.2718(3) 0.0912 0.270(6) Uani D U P 1 2
O39 O 0.23752(13) 0.64406(8) 0.19965(4) 0.0493 1.0000 Uani D . . . .
C40 C 0.3198(6) 0.6728(3) 0.18004(18) 0.0490 0.387(7) Uani D . P 2 1
C41 C 0.3438(6) 0.6245(3) 0.15236(17) 0.0491 0.387(7) Uani D . P 2 1
C42 C 0.4407(7) 0.6505(4) 0.1323(2) 0.0514 0.387(7) Uani D . P 2 1
C240 C 0.2727(4) 0.6662(3) 0.16746(10) 0.0518 0.218(6) Uani D U P 2 2
C241 C 0.3904(6) 0.6408(9) 0.1637(3) 0.0571 0.218(6) Uani D . P 2 2
C242 C 0.4694(7) 0.6767(6) 0.1896(2) 0.0742 0.218(6) Uani D U P 2 2
C440 C 0.2813(4) 0.6642(3) 0.16809(10) 0.0517 0.395(9) Uani D U P 2 3
C441 C 0.3978(6) 0.6360(6) 0.16557(19) 0.0568 0.395(9) Uani D . P 2 3
C442 C 0.4406(7) 0.6525(6) 0.1310(2) 0.0740 0.395(9) Uani D U P 2 3
O43 O 0.23757(12) 0.46554(7) 0.21042(3) 0.0426 1.0000 Uani . . . . .
C44 C 0.2521(2) 0.42429(13) 0.18160(7) 0.0588 1.0000 Uani . . . . .
C45 C 0.2143(3) 0.35425(15) 0.18424(8) 0.0821 1.0000 Uani . . . . .
C46 C 0.2338(3) 0.31588(16) 0.15239(9) 0.0900 1.0000 Uani . . . . .
C47 C -0.2442(2) 0.48509(13) 0.16929(5) 0.0519 1.0000 Uani . . . . .
C48 C -0.2353(2) 0.41609(13) 0.16859(6) 0.0596 1.0000 Uani . . . . .
C49 C -0.3224(3) 0.37684(16) 0.15612(8) 0.0733 1.0000 Uani . . . . .
C50 C -0.4207(3) 0.40656(18) 0.14391(8) 0.0805 1.0000 Uani . . . . .
C51 C -0.4311(2) 0.47468(18) 0.14428(8) 0.0798 1.0000 Uani . . . . .
C52 C -0.3443(2) 0.51400(15) 0.15674(7) 0.0628 1.0000 Uani . . . . .
N53 N 0.24899(16) 0.56574(9) 0.39511(4) 0.0450 1.0000 Uani . . . . .
C54 C 0.1680(2) 0.58063(10) 0.41585(5) 0.0445 1.0000 Uani . . . . .
O55 O 0.06878(15) 0.57378(9) 0.40717(4) 0.0562 1.0000 Uani . . . . .
C56 C 0.2045(2) 0.60638(11) 0.44999(5) 0.0520 1.0000 Uani . . . . .
C57 C 0.3148(3) 0.60649(15) 0.46284(6) 0.0683 1.0000 Uani . . . . .
C58 C 0.3405(3) 0.63085(18) 0.49500(7) 0.0884 1.0000 Uani . . . . .
C59 C 0.2591(4) 0.65528(17) 0.51398(7) 0.0904 1.0000 Uani . . . . .
C60 C 0.1504(4) 0.65528(16) 0.50153(7) 0.0867 1.0000 Uani . . . . .
C61 C 0.1217(3) 0.63019(14) 0.46972(6) 0.0678 1.0000 Uani . . . . .
C101 C 0.7672(2) 0.60628(11) 0.50127(5) 0.0480 1.0000 Uani . . . . .
C102 C 0.7519(2) 0.60356(13) 0.53867(5) 0.0572 1.0000 Uani . . . . .
C103 C 0.8558(2) 0.62680(11) 0.55899(5) 0.0482 1.0000 Uani . . . . .
C104 C 0.9508(2) 0.58743(11) 0.56058(5) 0.0496 1.0000 Uani . . . . .
C105 C 1.0458(2) 0.60718(11) 0.57894(5) 0.0495 1.0000 Uani . . . . .
C106 C 1.0516(2) 0.67008(11) 0.59384(5) 0.0449 1.0000 Uani . . . . .
C107 C 0.95842(18) 0.71175(11) 0.59157(5) 0.0418 1.0000 Uani . . . . .
C108 C 0.9725(2) 0.78369(11) 0.60262(5) 0.0455 1.0000 Uani . . . . .
C109 C 1.04912(19) 0.81399(10) 0.57827(5) 0.0428 1.0000 Uani . . . . .
C110 C 1.16035(19) 0.79347(11) 0.57931(5) 0.0461 1.0000 Uani . . . . .
C111 C 1.2309(2) 0.81861(12) 0.55625(6) 0.0529 1.0000 Uani . . . . .
C112 C 1.1883(2) 0.85745(12) 0.53009(6) 0.0532 1.0000 Uani . . . . .
C113 C 1.0767(2) 0.87598(10) 0.52679(5) 0.0470 1.0000 Uani . . . . .
C114 C 1.0290(2) 0.90967(11) 0.49538(6) 0.0506 1.0000 Uani . . . . .
C115 C 1.0112(2) 0.85833(10) 0.46729(5) 0.0479 1.0000 Uani . . . . .
C116 C 1.1012(2) 0.83367(13) 0.45116(7) 0.0597 1.0000 Uani . . . . .
C117 C 1.0878(2) 0.78253(13) 0.42802(7) 0.0627 1.0000 Uani . . . . .
C118 C 0.9855(2) 0.75255(12) 0.42239(6) 0.0532 1.0000 Uani . . . . .
C119 C 0.89274(19) 0.77535(10) 0.43776(5) 0.0431 1.0000 Uani . . . . .
C120 C 0.78238(19) 0.73930(10) 0.43275(5) 0.0442 1.0000 Uani . . . . .
C121 C 0.78333(17) 0.67161(10) 0.44981(5) 0.0400 1.0000 Uani . . . . .
C122 C 0.80613(18) 0.61201(11) 0.43358(5) 0.0426 1.0000 Uani . . . . .
C123 C 0.8094(2) 0.55174(11) 0.45035(6) 0.0543 1.0000 Uani . . . . .
C124 C 0.7907(2) 0.54875(12) 0.48395(6) 0.0574 1.0000 Uani . . . . .
C125 C 1.15921(19) 0.69320(11) 0.61024(5) 0.0471 1.0000 Uani . . . . .
N126 N 1.20784(16) 0.74849(9) 0.60342(5) 0.0501 1.0000 Uani . . . . .
C127 C 0.76288(17) 0.66689(11) 0.48389(5) 0.0415 1.0000 Uani . . . . .
C128 C 0.90593(19) 0.83194(10) 0.45856(5) 0.0424 1.0000 Uani . . . . .
C129 C 1.00992(19) 0.85666(10) 0.55242(5) 0.0438 1.0000 Uani . . . . .
C130 C 0.85914(19) 0.68740(11) 0.57611(5) 0.0451 1.0000 Uani . . . . .
O131 O 0.74404(13) 0.72487(8) 0.50101(4) 0.0473 1.0000 Uani . U . . .
C132 C 0.6296(2) 0.74095(16) 0.50319(8) 0.0717 1.0000 Uani . . . . .
C133 C 0.6209(2) 0.80860(16) 0.51891(8) 0.0738 1.0000 Uani . . . . .
C134 C 0.5052(4) 0.8279(3) 0.52460(16) 0.1512 1.0000 Uani . U . . .
O135 O 0.81298(13) 0.86134(7) 0.47084(4) 0.0494 1.0000 Uani D . . . .
C136 C 0.7428(4) 0.89993(19) 0.44680(12) 0.0514 0.664(7) Uani D . P 3 1
C137 C 0.8005(4) 0.96422(19) 0.43781(11) 0.0671 0.664(7) Uani D . P 3 1
C138 C 0.7233(5) 1.0056(2) 0.41360(12) 0.0799 0.664(7) Uani D . P 3 1
C336 C 0.7926(14) 0.9140(9) 0.4464(4) 0.0626 0.201(6) Uani D . P 3 2
C337 C 0.6872(12) 0.9504(8) 0.4546(4) 0.0919 0.201(6) Uani D . P 3 2
C338 C 0.6464(17) 0.9973(8) 0.4260(4) 0.0928 0.201(6) Uani D . P 3 2
C536 C 0.796(2) 0.9293(3) 0.4597(4) 0.0616 0.135(6) Uani D . P 3 3
C537 C 0.7434(19) 0.9280(4) 0.4240(4) 0.0716 0.135(6) Uani D . P 3 3
C538 C 0.7453(5) 0.9994(2) 0.40990(12) 0.0875 0.135(6) Uani D . P 3 3
O139 O 0.90011(13) 0.87802(8) 0.55137(4) 0.0518 1.0000 Uani D . . . .
C140 C 0.8878(6) 0.9379(5) 0.5710(3) 0.0670 0.574(9) Uani D U P 4 1
C141 C 0.7646(6) 0.9524(4) 0.57355(19) 0.0790 0.574(9) Uani D . P 4 1
C142 C 0.7151(5) 0.9796(3) 0.53992(17) 0.0862 0.574(9) Uani D . P 4 1
C340 C 0.8696(18) 0.9321(10) 0.5726(5) 0.0671 0.245(7) Uani D U P 4 2
C341 C 0.7641(14) 0.9609(7) 0.5552(4) 0.0767 0.245(7) Uani D . P 4 2
C342 C 0.7352(13) 1.0241(6) 0.5742(4) 0.0953 0.245(7) Uani D . P 4 2
C540 C 0.9041(18) 0.9388(13) 0.5707(10) 0.0671 0.181(8) Uani D U P 4 3
C541 C 0.788(2) 0.9693(9) 0.5684(9) 0.0909 0.181(8) Uani D . P 4 3
C542 C 0.708(2) 0.9191(13) 0.5832(7) 0.1182 0.181(8) Uani D . P 4 3
O143 O 0.76308(13) 0.72522(9) 0.57713(4) 0.0540 1.0000 Uani D . . . .
C144 C 0.6870(4) 0.7053(4) 0.60173(11) 0.0494 0.548(7) Uani D . P 5 1
C145 C 0.7225(3) 0.7351(2) 0.63555(10) 0.0482 0.548(7) Uani D . P 5 1
C146 C 0.6426(7) 0.7104(5) 0.66131(14) 0.0602 0.548(7) Uani D . P 5 1
C344 C 0.7392(12) 0.7383(7) 0.61153(18) 0.0648 0.221(6) Uani D . P 5 2
C345 C 0.6482(11) 0.6904(8) 0.6211(3) 0.0873 0.221(6) Uani D . P 5 2
C346 C 0.631(3) 0.6994(16) 0.6586(4) 0.1059 0.221(6) Uani D . P 5 2
C544 C 0.7163(14) 0.7103(10) 0.6085(3) 0.0734 0.230(5) Uani D . P 5 3
C545 C 0.6091(10) 0.7503(8) 0.6102(4) 0.1007 0.230(5) Uani D . P 5 3
C546 C 0.6370(16) 0.8251(8) 0.6105(6) 0.1428 0.230(5) Uani D . P 5 3
C147 C 1.2180(2) 0.64848(11) 0.63566(6) 0.0529 1.0000 Uani . . . . .
C148 C 1.1613(2) 0.60211(13) 0.65358(6) 0.0559 1.0000 Uani . . . . .
C149 C 1.2159(3) 0.56288(14) 0.67787(7) 0.0652 1.0000 Uani . . . . .
C150 C 1.3269(3) 0.56998(17) 0.68501(10) 0.0925 1.0000 Uani . . . . .
C151 C 1.3849(3) 0.6160(2) 0.66809(13) 0.1155 1.0000 Uani . . . . .
C152 C 1.3316(3) 0.65543(16) 0.64363(10) 0.0842 1.0000 Uani . . . . .
N153 N 0.83594(16) 0.61156(9) 0.39932(4) 0.0452 1.0000 Uani . . . . .
C154 C 0.76556(19) 0.62230(11) 0.37262(5) 0.0454 1.0000 Uani . . . . .
O155 O 0.66618(14) 0.63698(9) 0.37516(4) 0.0581 1.0000 Uani . . . . .
C156 C 0.8146(2) 0.61795(11) 0.33914(5) 0.0486 1.0000 Uani . . . . .
C157 C 0.9184(2) 0.59056(13) 0.33469(6) 0.0553 1.0000 Uani . . . . .
C158 C 0.9603(3) 0.58875(14) 0.30332(6) 0.0646 1.0000 Uani . . . . .
C159 C 0.9017(3) 0.61487(14) 0.27650(7) 0.0728 1.0000 Uani . . . . .
C160 C 0.8004(4) 0.64165(19) 0.28028(7) 0.0919 1.0000 Uani . . . . .
C161 C 0.7540(3) 0.64312(16) 0.31177(7) 0.0771 1.0000 Uani . . . . .
C901 C 0.4165(5) 0.7912(2) 0.42805(13) 0.0953 0.818(6) Uani D . P 6 1
C902 C 0.4561(5) 0.7315(2) 0.41015(11) 0.0806 0.818(6) Uani D . P 6 1
O903 O 0.5112(2) 0.74829(14) 0.38077(7) 0.0815 0.818(6) Uani D . P 6 1
C911 C 0.3773(16) 0.7549(12) 0.4144(6) 0.0936 0.182(6) Uani D . P 6 2
C912 C 0.4964(15) 0.7504(10) 0.4062(10) 0.1067 0.182(6) Uani D . P 6 2
O913 O 0.5332(19) 0.6845(10) 0.4143(6) 0.1918 0.182(6) Uani D . P 6 2
C904 C 0.5321(8) 0.4529(3) 0.42445(19) 0.1946 0.751(8) Uani D U P 7 1
C905 C 0.5331(5) 0.49753(19) 0.39462(13) 0.0940 0.751(8) Uani D . P 7 1
O906 O 0.4952(3) 0.56203(15) 0.40319(13) 0.0638 0.751(8) Uani D . P 7 1
C914 C 0.4910(8) 0.4477(3) 0.41334(19) 0.1711 0.249(8) Uani D U P 7 2
C915 C 0.5413(18) 0.5126(6) 0.4244(5) 0.1529 0.249(8) Uani D . P 7 2
O916 O 0.4802(17) 0.5626(7) 0.4061(5) 0.1495 0.249(8) Uani D . P 7 2
H21 H 0.2606 0.4096 0.2632 0.0470 1.0000 Uiso R . . . .
H22 H 0.1718 0.3666 0.2804 0.0474 1.0000 Uiso R . . . .
H41 H -0.0304 0.4162 0.2759 0.0456 1.0000 Uiso R . . . .
H51 H -0.1688 0.4557 0.2381 0.0485 1.0000 Uiso R . . . .
H81 H 0.1608 0.5452 0.1688 0.0530 1.0000 Uiso R . . . .
H82 H 0.0387 0.5393 0.1511 0.0534 1.0000 Uiso R . . . .
H111 H -0.1711 0.7084 0.1955 0.0607 1.0000 Uiso R . . . .
H121 H -0.0363 0.7800 0.2203 0.0647 1.0000 Uiso R . . . .
H142 H 0.1599 0.8118 0.2319 0.0598 1.0000 Uiso R . . . .
H141 H 0.2547 0.7576 0.2272 0.0596 1.0000 Uiso R . . . .
H161 H 0.0354 0.7915 0.2803 0.0569 1.0000 Uiso R . . . .
H171 H 0.0201 0.7551 0.3351 0.0583 1.0000 Uiso R . . . .
H181 H 0.1483 0.6763 0.3576 0.0523 1.0000 Uiso R . . . .
H201 H 0.3576 0.6364 0.3557 0.0434 1.0000 Uiso R . . . .
H202 H 0.3914 0.6194 0.3197 0.0441 1.0000 Uiso R . . . .
H231 H 0.1418 0.4557 0.3840 0.0523 1.0000 Uiso R . . . .
H241 H 0.1174 0.3952 0.3349 0.0508 1.0000 Uiso R . . . .
H322 H 0.4612 0.5320 0.2934 0.0543 1.0000 Uiso R . . . .
H321 H 0.4210 0.4695 0.2724 0.0549 1.0000 Uiso R . . . .
H331 H 0.4510 0.5978 0.2456 0.0720 1.0000 Uiso R . . . .
H332 H 0.4134 0.5340 0.2232 0.0710 1.0000 Uiso R . . . .
H341 H 0.6032 0.5570 0.2183 0.1449 1.0000 Uiso R . . . .
H342 H 0.6226 0.5488 0.2580 0.1451 1.0000 Uiso R . . . .
H343 H 0.5825 0.4864 0.2365 0.1448 1.0000 Uiso R . . . .
H361 H 0.4507 0.7316 0.3091 0.1058 0.730(6) Uiso R . P 1 1
H362 H 0.5203 0.7055 0.2775 0.1059 0.730(6) Uiso R . P 1 1
H372 H 0.4997 0.8305 0.2876 0.1136 0.730(6) Uiso R . P 1 1
H371 H 0.3830 0.8185 0.2693 0.1121 0.730(6) Uiso R . P 1 1
H381 H 0.5115 0.8484 0.2320 0.2023 0.730(6) Uiso R . P 1 1
H383 H 0.5896 0.7841 0.2441 0.2014 0.730(6) Uiso R . P 1 1
H382 H 0.4651 0.7730 0.2239 0.2020 0.730(6) Uiso R . P 1 1
H2361 H 0.4177 0.7662 0.3011 0.0865 0.270(6) Uiso R . P 1 2
H2362 H 0.4895 0.6998 0.3037 0.0867 0.270(6) Uiso R . P 1 2
H2371 H 0.5952 0.7309 0.2635 0.1463 0.270(6) Uiso R . P 1 2
H2372 H 0.4884 0.7504 0.2407 0.1460 0.270(6) Uiso R . P 1 2
H2382 H 0.5971 0.8480 0.2563 0.1801 0.270(6) Uiso R . P 1 2
H2381 H 0.5738 0.8315 0.2956 0.1800 0.270(6) Uiso R . P 1 2
H2383 H 0.4682 0.8537 0.2691 0.1797 0.270(6) Uiso R . P 1 2
H402 H 0.3881 0.6797 0.1941 0.0591 0.387(7) Uiso DR . P 2 1
H401 H 0.2923 0.7152 0.1704 0.0586 0.387(7) Uiso DR . P 2 1
H411 H 0.2777 0.6208 0.1374 0.0580 0.387(7) Uiso DR . P 2 1
H412 H 0.3610 0.5814 0.1620 0.0579 0.387(7) Uiso DR . P 2 1
H421 H 0.4530 0.6197 0.1145 0.0840 0.387(7) Uiso DR . P 2 1
H422 H 0.4215 0.6933 0.1227 0.0835 0.387(7) Uiso DR . P 2 1
H423 H 0.5085 0.6556 0.1468 0.0835 0.387(7) Uiso DR . P 2 1
H2401 H 0.2716 0.7146 0.1664 0.0627 0.218(6) Uiso DR . P 2 2
H2402 H 0.2227 0.6483 0.1496 0.0630 0.218(6) Uiso DR . P 2 2
H2412 H 0.4119 0.6494 0.1413 0.0693 0.218(6) Uiso DR . P 2 2
H2411 H 0.3920 0.5932 0.1680 0.0691 0.218(6) Uiso DR . P 2 2
H2421 H 0.5435 0.6582 0.1893 0.0971 0.218(6) Uiso DR . P 2 2
H2422 H 0.4726 0.7239 0.1846 0.0969 0.218(6) Uiso DR . P 2 2
H2423 H 0.4434 0.6707 0.2115 0.0970 0.218(6) Uiso DR . P 2 2
H4401 H 0.2825 0.7126 0.1668 0.0625 0.395(9) Uiso DR . P 2 3
H4402 H 0.2332 0.6469 0.1496 0.0630 0.395(9) Uiso DR . P 2 3
H4412 H 0.4474 0.6544 0.1830 0.0683 0.395(9) Uiso DR . P 2 3
H4411 H 0.3937 0.5881 0.1688 0.0681 0.395(9) Uiso DR . P 2 3
H4421 H 0.5138 0.6332 0.1298 0.0971 0.395(9) Uiso DR . P 2 3
H4423 H 0.4448 0.7001 0.1283 0.0965 0.395(9) Uiso DR . P 2 3
H4422 H 0.3899 0.6342 0.1133 0.0965 0.395(9) Uiso DR . P 2 3
H441 H 0.3334 0.4243 0.1792 0.0694 1.0000 Uiso R . . . .
H442 H 0.2096 0.4430 0.1608 0.0723 1.0000 Uiso R . . . .
H451 H 0.2540 0.3351 0.2052 0.1003 1.0000 Uiso R . . . .
H452 H 0.1328 0.3559 0.1871 0.1000 1.0000 Uiso R . . . .
H462 H 0.2013 0.2714 0.1542 0.1340 1.0000 Uiso R . . . .
H461 H 0.3169 0.3136 0.1504 0.1324 1.0000 Uiso R . . . .
H463 H 0.1977 0.3379 0.1333 0.1341 1.0000 Uiso R . . . .
H481 H -0.1669 0.3963 0.1760 0.0714 1.0000 Uiso R . . . .
H491 H -0.3146 0.3296 0.1556 0.0880 1.0000 Uiso R . . . .
H501 H -0.4807 0.3795 0.1352 0.0973 1.0000 Uiso R . . . .
H511 H -0.4978 0.4949 0.1362 0.0960 1.0000 Uiso R . . . .
H521 H -0.3500 0.5625 0.1560 0.0757 1.0000 Uiso R . . . .
H571 H 0.3730 0.5894 0.4495 0.0806 1.0000 Uiso R . . . .
H581 H 0.4174 0.6303 0.5039 0.1062 1.0000 Uiso R . . . .
H591 H 0.2767 0.6708 0.5359 0.1084 1.0000 Uiso R . . . .
H601 H 0.0927 0.6737 0.5146 0.1045 1.0000 Uiso R . . . .
H611 H 0.0462 0.6292 0.4612 0.0804 1.0000 Uiso R . . . .
H1022 H 0.6889 0.6315 0.5432 0.0679 1.0000 Uiso R . . . .
H1021 H 0.7350 0.5574 0.5443 0.0677 1.0000 Uiso R . . . .
H1041 H 0.9491 0.5474 0.5489 0.0594 1.0000 Uiso R . . . .
H1051 H 1.1104 0.5796 0.5806 0.0592 1.0000 Uiso R . . . .
H1081 H 1.0075 0.7865 0.6253 0.0544 1.0000 Uiso R . . . .
H1082 H 0.9001 0.8072 0.6014 0.0547 1.0000 Uiso R . . . .
H1111 H 1.3066 0.8076 0.5589 0.0629 1.0000 Uiso R . . . .
H1121 H 1.2370 0.8710 0.5137 0.0646 1.0000 Uiso R . . . .
H1141 H 1.0814 0.9429 0.4887 0.0614 1.0000 Uiso R . . . .
H1142 H 0.9576 0.9309 0.4993 0.0612 1.0000 Uiso R . . . .
H1161 H 1.1718 0.8519 0.4564 0.0715 1.0000 Uiso R . . . .
H1171 H 1.1516 0.7677 0.4167 0.0743 1.0000 Uiso R . . . .
H1181 H 0.9778 0.7153 0.4078 0.0631 1.0000 Uiso R . . . .
H1201 H 0.7221 0.7661 0.4413 0.0528 1.0000 Uiso R . . . .
H1202 H 0.7654 0.7315 0.4091 0.0512 1.0000 Uiso R . . . .
H1231 H 0.8268 0.5122 0.4390 0.0651 1.0000 Uiso R . . . .
H1241 H 0.7926 0.5077 0.4952 0.0679 1.0000 Uiso R . . . .
H1321 H 0.5937 0.7066 0.5171 0.0876 1.0000 Uiso R . . . .
H1322 H 0.5921 0.7400 0.4812 0.0855 1.0000 Uiso R . . . .
H1332 H 0.6643 0.8071 0.5407 0.0895 1.0000 Uiso R . . . .
H1331 H 0.6566 0.8411 0.5045 0.0901 1.0000 Uiso R . . . .
H1341 H 0.5032 0.8708 0.5364 0.2257 1.0000 Uiso R . . . .
H1343 H 0.4730 0.7943 0.5383 0.2260 1.0000 Uiso R . . . .
H1342 H 0.4641 0.8312 0.5028 0.2251 1.0000 Uiso R . . . .
H1361 H 0.6724 0.9102 0.4553 0.0644 0.664(7) Uiso DR . P 3 1
H1362 H 0.7259 0.8736 0.4265 0.0639 0.664(7) Uiso DR . P 3 1
H1372 H 0.8169 0.9903 0.4580 0.0818 0.664(7) Uiso DR . P 3 1
H1371 H 0.8693 0.9519 0.4278 0.0822 0.664(7) Uiso DR . P 3 1
H1381 H 0.7663 1.0448 0.4082 0.1124 0.664(7) Uiso DR . P 3 1
H1383 H 0.6554 1.0182 0.4238 0.1119 0.664(7) Uiso DR . P 3 1
H1382 H 0.7054 0.9804 0.3934 0.1115 0.664(7) Uiso DR . P 3 1
H3361 H 0.8541 0.9455 0.4473 0.0712 0.201(6) Uiso DR . P 3 2
H3362 H 0.7824 0.8952 0.4240 0.0712 0.201(6) Uiso DR . P 3 2
H3371 H 0.7039 0.9775 0.4744 0.0982 0.201(6) Uiso DR . P 3 2
H3372 H 0.6302 0.9173 0.4589 0.0981 0.201(6) Uiso DR . P 3 2
H3382 H 0.5688 1.0059 0.4281 0.1090 0.201(6) Uiso DR . P 3 2
H3381 H 0.6871 1.0384 0.4274 0.1090 0.201(6) Uiso DR . P 3 2
H3383 H 0.6563 0.9761 0.4048 0.1090 0.201(6) Uiso DR . P 3 2
H5362 H 0.7467 0.9520 0.4739 0.0741 0.135(6) Uiso DR . P 3 3
H5361 H 0.8668 0.9533 0.4605 0.0740 0.135(6) Uiso DR . P 3 3
H5371 H 0.8008 0.9181 0.4087 0.0871 0.135(6) Uiso DR . P 3 3
H5372 H 0.6854 0.8944 0.4219 0.0870 0.135(6) Uiso DR . P 3 3
H5381 H 0.7088 0.9991 0.3878 0.0979 0.135(6) Uiso DR . P 3 3
H5382 H 0.8038 1.0320 0.4110 0.0981 0.135(6) Uiso DR . P 3 3
H5383 H 0.6922 1.0102 0.4261 0.0979 0.135(6) Uiso DR . P 3 3
H1401 H 0.9208 0.9302 0.5937 0.0793 0.574(9) Uiso DR . P 4 1
H1402 H 0.9242 0.9761 0.5608 0.0785 0.574(9) Uiso DR . P 4 1
H1412 H 0.7566 0.9860 0.5909 0.0941 0.574(9) Uiso DR . P 4 1
H1411 H 0.7276 0.9110 0.5790 0.0940 0.574(9) Uiso DR . P 4 1
H1421 H 0.6366 0.9875 0.5417 0.1257 0.574(9) Uiso DR . P 4 1
H1423 H 0.7510 1.0211 0.5346 0.1258 0.574(9) Uiso DR . P 4 1
H1422 H 0.7253 0.9467 0.5227 0.1253 0.574(9) Uiso DR . P 4 1
H3401 H 0.8535 0.9150 0.5943 0.0787 0.245(7) Uiso DR . P 4 2
H3402 H 0.9285 0.9660 0.5748 0.0790 0.245(7) Uiso DR . P 4 2
H3411 H 0.7040 0.9288 0.5554 0.0870 0.245(7) Uiso DR . P 4 2
H3412 H 0.7772 0.9721 0.5321 0.0871 0.245(7) Uiso DR . P 4 2
H3422 H 0.6583 1.0212 0.5791 0.1261 0.245(7) Uiso DR . P 4 2
H3421 H 0.7835 1.0255 0.5944 0.1260 0.245(7) Uiso DR . P 4 2
H3423 H 0.7469 1.0625 0.5604 0.1260 0.245(7) Uiso DR . P 4 2
H5402 H 0.9581 0.9697 0.5625 0.0788 0.181(8) Uiso DR . P 4 3
H5401 H 0.9245 0.9274 0.5940 0.0791 0.181(8) Uiso DR . P 4 3
H5411 H 0.7900 1.0099 0.5816 0.0989 0.181(8) Uiso DR . P 4 3
H5412 H 0.7655 0.9799 0.5454 0.0991 0.181(8) Uiso DR . P 4 3
H5421 H 0.6335 0.9377 0.5813 0.1339 0.181(8) Uiso DR . P 4 3
H5422 H 0.7295 0.9097 0.6062 0.1340 0.181(8) Uiso DR . P 4 3
H5423 H 0.7088 0.8784 0.5705 0.1339 0.181(8) Uiso DR . P 4 3
H1441 H 0.6133 0.7214 0.5947 0.0614 0.548(7) Uiso DR . P 5 1
H1442 H 0.6819 0.6574 0.6035 0.0613 0.548(7) Uiso DR . P 5 1
H1452 H 0.7222 0.7835 0.6346 0.0595 0.548(7) Uiso DR . P 5 1
H1451 H 0.7983 0.7187 0.6419 0.0579 0.548(7) Uiso DR . P 5 1
H1463 H 0.6653 0.7267 0.6836 0.0954 0.548(7) Uiso DR . P 5 1
H1461 H 0.5685 0.7269 0.6555 0.0955 0.548(7) Uiso DR . P 5 1
H1462 H 0.6403 0.6616 0.6615 0.0954 0.548(7) Uiso DR . P 5 1
H3441 H 0.8053 0.7307 0.6263 0.0749 0.221(6) Uiso DR . P 5 2
H3442 H 0.7143 0.7838 0.6138 0.0751 0.221(6) Uiso DR . P 5 2
H3452 H 0.5803 0.6975 0.6070 0.0990 0.221(6) Uiso DR . P 5 2
H3451 H 0.6728 0.6450 0.6182 0.0990 0.221(6) Uiso DR . P 5 2
H3461 H 0.5566 0.6850 0.6626 0.1221 0.221(6) Uiso DR . P 5 2
H3463 H 0.6386 0.7462 0.6641 0.1220 0.221(6) Uiso DR . P 5 2
H3462 H 0.6836 0.6738 0.6725 0.1220 0.221(6) Uiso DR . P 5 2
H5441 H 0.7686 0.7219 0.6272 0.0798 0.230(5) Uiso DR . P 5 3
H5442 H 0.6994 0.6631 0.6097 0.0800 0.230(5) Uiso DR . P 5 3
H5451 H 0.5763 0.7388 0.6309 0.1021 0.230(5) Uiso DR . P 5 3
H5452 H 0.5572 0.7395 0.5912 0.1021 0.230(5) Uiso DR . P 5 3
H5462 H 0.5688 0.8495 0.6057 0.1540 0.230(5) Uiso DR . P 5 3
H5461 H 0.6695 0.8373 0.6323 0.1540 0.230(5) Uiso DR . P 5 3
H5463 H 0.6890 0.8347 0.5937 0.1540 0.230(5) Uiso DR . P 5 3
H1481 H 1.0839 0.5965 0.6479 0.0682 1.0000 Uiso R . . . .
H1491 H 1.1742 0.5310 0.6898 0.0776 1.0000 Uiso R . . . .
H1501 H 1.3653 0.5427 0.7021 0.1108 1.0000 Uiso R . . . .
H1511 H 1.4632 0.6223 0.6734 0.1370 1.0000 Uiso R . . . .
H1521 H 1.3723 0.6875 0.6323 0.1001 1.0000 Uiso R . . . .
H1571 H 0.9601 0.5732 0.3532 0.0668 1.0000 Uiso R . . . .
H1581 H 1.0331 0.5705 0.3005 0.0766 1.0000 Uiso R . . . .
H1591 H 0.9306 0.6137 0.2553 0.0864 1.0000 Uiso R . . . .
H1601 H 0.7615 0.6604 0.2619 0.1103 1.0000 Uiso R . . . .
H1611 H 0.6823 0.6595 0.3145 0.0917 1.0000 Uiso R . . . .
H9012 H 0.3773 0.7764 0.4473 0.1437 0.818(6) Uiso DR . P 6 1
H9011 H 0.4816 0.8170 0.4356 0.1444 0.818(6) Uiso DR . P 6 1
H9013 H 0.3668 0.8173 0.4129 0.1439 0.818(6) Uiso DR . P 6 1
H9022 H 0.5053 0.7081 0.4262 0.1002 0.818(6) Uiso DR . P 6 1
H9021 H 0.3926 0.7022 0.4037 0.0995 0.818(6) Uiso DR . P 6 1
H9111 H 0.3523 0.8004 0.4127 0.1310 0.182(6) Uiso DR . P 6 2
H9112 H 0.3718 0.7392 0.4370 0.1311 0.182(6) Uiso DR . P 6 2
H9113 H 0.3306 0.7280 0.3994 0.1310 0.182(6) Uiso DR . P 6 2
H9121 H 0.5416 0.7838 0.4181 0.1230 0.182(6) Uiso DR . P 6 2
H9122 H 0.4989 0.7572 0.3822 0.1230 0.182(6) Uiso DR . P 6 2
H9042 H 0.5467 0.4072 0.4188 0.2928 0.751(8) Uiso DR . P 7 1
H9041 H 0.5883 0.4664 0.4413 0.2931 0.751(8) Uiso DR . P 7 1
H9043 H 0.4610 0.4543 0.4340 0.2930 0.751(8) Uiso DR . P 7 1
H9052 H 0.6108 0.4987 0.3886 0.1154 0.751(8) Uiso DR . P 7 1
H9051 H 0.4849 0.4800 0.3762 0.1163 0.751(8) Uiso DR . P 7 1
H9142 H 0.5406 0.4119 0.4206 0.1729 0.249(8) Uiso DR . P 7 2
H9141 H 0.4192 0.4399 0.4216 0.1729 0.249(8) Uiso DR . P 7 2
H9143 H 0.4832 0.4491 0.3894 0.1731 0.249(8) Uiso DR . P 7 2
H9152 H 0.5222 0.5186 0.4476 0.1699 0.249(8) Uiso DR . P 7 2
H9151 H 0.6222 0.5126 0.4235 0.1701 0.249(8) Uiso DR . P 7 2
H531 H 0.3222 0.5721 0.4022 0.0571 1.0000 Uiso R . . . .
H1531 H 0.9057 0.6010 0.3952 0.0587 1.0000 Uiso R . . . .
H9031 H 0.5512 0.7167 0.3749 0.1229 0.818(6) Uiso DR . P 6 1
H9161 H 0.5200 0.5886 0.3967 0.1541 1.0000 Uiso R . . . .
H9131 H 0.5981 0.6803 0.4094 0.2206 0.182(6) Uiso DR . P 6 2

loop_
_atom_site_aniso_label
_atom_site_aniso_U_11
_atom_site_aniso_U_22
_atom_site_aniso_U_33
_atom_site_aniso_U_23
_atom_site_aniso_U_13
_atom_site_aniso_U_12
C1 0.0439(11) 0.0311(9) 0.0310(9) 0.0040(7) -0.0022(8) 0.0060(8)
C2 0.0474(11) 0.0309(9) 0.0394(10) -0.0010(8) -0.0015(8) 0.0044(8)
C3 0.0454(11) 0.0296(9) 0.0320(9) -0.0059(7) -0.0025(8) 0.0043(8)
C4 0.0487(11) 0.0364(10) 0.0306(9) -0.0017(8) 0.0031(8) -0.0006(8)
C5 0.0443(11) 0.0447(11) 0.0376(10) -0.0046(9) 0.0031(8) 0.0025(9)
C6 0.0501(12) 0.0421(11) 0.0303(10) -0.0037(8) -0.0006(8) 0.0082(9)
C7 0.0469(11) 0.0392(10) 0.0297(9) -0.0046(8) 0.0031(8) 0.0065(8)
C8 0.0551(13) 0.0507(12) 0.0290(10) 0.0011(9) 0.0051(9) 0.0096(10)
C9 0.0563(13) 0.0459(11) 0.0270(9) 0.0081(8) 0.0061(8) 0.0139(10)
C10 0.0570(13) 0.0496(12) 0.0291(10) 0.0074(9) -0.0025(9) 0.0100(10)
C11 0.0542(13) 0.0536(13) 0.0460(12) 0.0075(10) -0.0012(10) 0.0189(11)
C12 0.0681(15) 0.0424(12) 0.0515(13) 0.0040(10) -0.0003(11) 0.0150(11)
C13 0.0617(14) 0.0386(11) 0.0386(11) 0.0128(9) 0.0020(10) 0.0092(10)
C14 0.0651(14) 0.0351(11) 0.0463(12) 0.0091(9) 0.0041(10) 0.0062(10)
C15 0.0555(13) 0.0290(9) 0.0439(11) 0.0022(8) 0.0056(9) -0.0017(9)
C16 0.0535(13) 0.0335(10) 0.0561(13) 0.0013(9) 0.0052(10) 0.0068(9)
C17 0.0552(13) 0.0411(11) 0.0513(13) -0.0019(10) 0.0120(10) 0.0022(10)
C18 0.0537(12) 0.0388(11) 0.0399(11) 0.0002(9) 0.0099(9) -0.0026(9)
C19 0.0464(11) 0.0314(10) 0.0362(10) -0.0009(8) 0.0033(8) -0.0055(8)
C20 0.0442(11) 0.0362(10) 0.0325(10) 0.0016(8) 0.0025(8) -0.0028(8)
C21 0.0363(10) 0.0345(10) 0.0293(9) 0.0034(7) -0.0003(7) 0.0024(8)
C22 0.0482(11) 0.0411(11) 0.0271(9) 0.0039(8) 0.0017(8) 0.0009(9)
C23 0.0597(13) 0.0437(11) 0.0312(10) 0.0095(8) 0.0062(9) -0.0026(10)
C24 0.0541(12) 0.0336(10) 0.0379(10) 0.0079(8) 0.0017(9) -0.0052(9)
C25 0.0467(12) 0.0539(13) 0.0333(10) -0.0018(9) 0.0013(8) 0.0087(10)
N26 0.0537(11) 0.0565(11) 0.0356(9) 0.0008(8) -0.0021(8) 0.0150(9)
C27 0.0346(9) 0.0336(9) 0.0275(9) 0.0052(7) 0.0020(7) 0.0051(7)
C28 0.0491(12) 0.0291(9) 0.0396(10) 0.0014(8) 0.0079(9) -0.0011(8)
C29 0.0559(13) 0.0422(11) 0.0302(10) 0.0116(8) 0.0036(9) 0.0080(9)
C30 0.0430(11) 0.0329(9) 0.0332(9) -0.0078(8) 0.0028(8) 0.0043(8)
O31 0.0386(7) 0.0422(7) 0.0285(6) 0.0042(5) 0.0059(5) 0.0020(6)
C32 0.0418(11) 0.0555(13) 0.0406(11) -0.0030(9) 0.0059(9) 0.0082(10)
C33 0.0527(14) 0.0778(17) 0.0458(13) -0.0027(12) 0.0141(10) -0.0020(12)
C34 0.0651(19) 0.152(4) 0.076(2) 0.008(2) 0.0281(16) 0.003(2)
O35 0.0553(9) 0.0518(9) 0.0477(8) 0.0108(7) 0.0155(7) 0.0088(7)
C36 0.076(4) 0.097(5) 0.100(4) 0.009(3) 0.037(3) -0.040(3)
C37 0.104(4) 0.075(3) 0.102(3) 0.009(2) 0.043(3) -0.009(3)
C38 0.130(4) 0.137(5) 0.106(4) 0.039(4) 0.022(3) -0.042(4)
C236 0.036(6) 0.063(7) 0.069(7) 0.020(6) 0.021(5) 0.011(5)
C237 0.090(7) 0.107(7) 0.104(7) 0.040(6) 0.010(6) -0.008(6)
C238 0.110(7) 0.075(6) 0.090(7) 0.019(5) 0.020(6) -0.047(6)
O39 0.0545(9) 0.0530(9) 0.0410(8) 0.0069(7) 0.0072(7) 0.0122(7)
C40 0.034(4) 0.038(3) 0.075(5) -0.003(3) 0.007(3) -0.014(3)
C41 0.057(4) 0.044(3) 0.046(4) 0.003(3) 0.003(3) -0.005(3)
C42 0.044(5) 0.044(4) 0.070(6) 0.003(4) 0.028(4) 0.011(4)
C240 0.046(3) 0.058(3) 0.053(3) 0.009(2) 0.010(2) -0.006(2)
C241 0.058(10) 0.070(9) 0.043(9) 0.025(9) -0.004(7) 0.010(10)
C242 0.065(5) 0.098(6) 0.059(5) 0.011(5) -0.001(4) -0.007(5)
C440 0.046(3) 0.058(3) 0.053(3) 0.009(2) 0.010(2) -0.006(2)
C441 0.062(6) 0.063(5) 0.047(5) -0.002(5) 0.018(4) 0.010(5)
C442 0.065(5) 0.098(6) 0.059(5) 0.011(5) 0.000(4) -0.007(5)
O43 0.0447(8) 0.0448(8) 0.0390(7) -0.0066(6) 0.0074(6) 0.0060(6)
C44 0.0598(15) 0.0593(15) 0.0592(15) -0.0160(12) 0.0171(12) 0.0064(12)
C45 0.110(2) 0.0633(17) 0.0774(19) -0.0237(15) 0.0366(18) -0.0070(16)
C46 0.124(3) 0.0665(19) 0.083(2) -0.0335(17) 0.033(2) -0.0005(18)
C47 0.0547(13) 0.0617(14) 0.0386(11) -0.0051(10) -0.0022(10) 0.0069(11)
C48 0.0623(15) 0.0601(15) 0.0543(14) -0.0051(11) -0.0129(11) 0.0042(12)
C49 0.0794(19) 0.0654(17) 0.0729(18) -0.0092(14) -0.0106(15) -0.0042(15)
C50 0.0643(18) 0.092(2) 0.083(2) -0.0194(18) -0.0118(15) -0.0113(16)
C51 0.0569(16) 0.092(2) 0.087(2) -0.0150(17) -0.0171(15) 0.0131(15)
C52 0.0552(15) 0.0690(16) 0.0625(15) -0.0105(13) -0.0095(12) 0.0114(12)
N53 0.0562(11) 0.0510(10) 0.0277(8) -0.0007(7) 0.0027(7) -0.0037(8)
C54 0.0630(14) 0.0390(11) 0.0320(10) 0.0058(8) 0.0075(9) -0.0003(10)
O55 0.0619(11) 0.0635(10) 0.0440(9) -0.0033(7) 0.0089(7) 0.0042(8)
C56 0.0842(17) 0.0408(11) 0.0319(10) 0.0028(9) 0.0106(11) -0.0104(11)
C57 0.089(2) 0.0779(18) 0.0385(12) -0.0054(12) 0.0071(12) -0.0343(15)
C58 0.117(3) 0.105(2) 0.0430(14) -0.0116(15) 0.0036(16) -0.051(2)
C59 0.154(4) 0.080(2) 0.0385(14) -0.0132(14) 0.0135(19) -0.038(2)
C60 0.156(4) 0.0681(18) 0.0385(14) -0.0025(13) 0.0288(18) 0.009(2)
C61 0.104(2) 0.0619(15) 0.0389(12) 0.0046(11) 0.0177(13) 0.0086(15)
C101 0.0597(14) 0.0489(12) 0.0358(11) -0.0028(9) 0.0051(9) -0.0186(10)
C102 0.0744(16) 0.0587(14) 0.0398(12) 0.0010(10) 0.0124(11) -0.0285(12)
C103 0.0692(15) 0.0498(12) 0.0268(9) 0.0038(9) 0.0122(9) -0.0215(11)
C104 0.0806(17) 0.0367(11) 0.0324(10) -0.0024(8) 0.0109(10) -0.0124(11)
C105 0.0729(15) 0.0391(11) 0.0374(11) -0.0006(9) 0.0106(10) -0.0030(10)
C106 0.0615(13) 0.0408(11) 0.0334(10) -0.0017(8) 0.0110(9) -0.0074(10)
C107 0.0535(12) 0.0434(11) 0.0299(10) -0.0027(8) 0.0127(9) -0.0056(9)
C108 0.0580(13) 0.0439(11) 0.0355(10) -0.0084(9) 0.0104(9) -0.0027(10)
C109 0.0554(13) 0.0339(10) 0.0396(11) -0.0088(8) 0.0065(9) -0.0073(9)
C110 0.0544(13) 0.0401(11) 0.0437(11) -0.0056(9) 0.0030(9) -0.0093(9)
C111 0.0510(13) 0.0489(13) 0.0587(14) -0.0012(11) 0.0041(11) -0.0123(10)
C112 0.0584(14) 0.0477(13) 0.0546(13) 0.0001(10) 0.0121(11) -0.0166(11)
C113 0.0610(14) 0.0348(10) 0.0454(12) -0.0053(9) 0.0056(10) -0.0119(10)
C114 0.0684(15) 0.0351(11) 0.0488(12) -0.0020(9) 0.0077(11) -0.0098(10)
C115 0.0684(15) 0.0350(11) 0.0413(11) 0.0022(9) 0.0104(10) -0.0051(10)
C116 0.0614(15) 0.0557(14) 0.0636(15) -0.0095(12) 0.0162(12) -0.0130(12)
C117 0.0636(16) 0.0624(15) 0.0650(16) -0.0155(13) 0.0249(13) -0.0088(12)
C118 0.0714(16) 0.0444(12) 0.0455(12) -0.0083(10) 0.0170(11) -0.0064(11)
C119 0.0597(13) 0.0366(10) 0.0335(10) 0.0015(8) 0.0068(9) -0.0007(9)
C120 0.0557(13) 0.0399(11) 0.0367(10) -0.0033(8) 0.0011(9) 0.0019(9)
C121 0.0448(11) 0.0412(11) 0.0342(10) -0.0036(8) 0.0028(8) -0.0047(9)
C122 0.0517(12) 0.0449(11) 0.0317(10) -0.0063(8) 0.0050(8) -0.0036(9)
C123 0.0794(17) 0.0397(12) 0.0441(12) -0.0083(9) 0.0066(11) -0.0030(11)
C124 0.0851(18) 0.0435(12) 0.0434(12) 0.0032(10) 0.0037(12) -0.0158(12)
C125 0.0564(13) 0.0419(11) 0.0439(11) -0.0048(9) 0.0110(10) -0.0013(10)
N126 0.0549(11) 0.0446(10) 0.0507(11) -0.0016(8) 0.0027(9) -0.0037(8)
C127 0.0428(11) 0.0469(11) 0.0353(10) -0.0103(9) 0.0073(8) -0.0115(9)
C128 0.0600(13) 0.0343(10) 0.0337(10) 0.0015(8) 0.0094(9) -0.0018(9)
C129 0.0528(12) 0.0360(10) 0.0429(11) -0.0100(9) 0.0050(9) -0.0083(9)
C130 0.0558(13) 0.0518(12) 0.0290(10) 0.0020(9) 0.0128(9) -0.0093(10)
O131 0.0506(8) 0.0505(8) 0.0421(8) -0.0116(6) 0.0121(6) -0.0063(7)
C132 0.0499(14) 0.089(2) 0.0776(19) -0.0274(16) 0.0139(13) -0.0031(14)
C133 0.0669(17) 0.0779(19) 0.0786(19) -0.0145(15) 0.0185(14) 0.0093(14)
C134 0.084(3) 0.159(4) 0.214(5) -0.080(4) 0.035(3) 0.020(3)
O135 0.0628(10) 0.0393(8) 0.0464(8) -0.0029(6) 0.0066(7) 0.0062(7)
C136 0.051(3) 0.048(2) 0.055(2) -0.0066(18) -0.003(2) -0.0001(19)
C137 0.087(3) 0.045(2) 0.066(3) 0.002(2) -0.018(2) -0.004(2)
C138 0.103(4) 0.063(3) 0.070(3) 0.004(3) -0.023(3) 0.017(3)
C336 0.067(10) 0.049(10) 0.070(9) 0.007(8) -0.010(9) 0.012(6)
C337 0.083(9) 0.073(9) 0.118(11) -0.001(7) -0.011(9) 0.024(6)
C338 0.098(8) 0.059(7) 0.117(10) -0.007(8) -0.025(10) 0.034(7)
C536 0.069(10) 0.027(10) 0.088(14) -0.024(10) -0.003(10) 0.003(7)
C537 0.093(12) 0.053(10) 0.068(12) -0.001(10) 0.003(9) 0.008(8)
C538 0.130(19) 0.048(13) 0.086(12) 0.005(13) 0.021(9) 0.001(11)
O139 0.0606(10) 0.0493(9) 0.0459(8) -0.0084(7) 0.0066(7) 0.0032(7)
C140 0.081(4) 0.0486(18) 0.0722(19) -0.0135(15) 0.012(2) 0.010(2)
C141 0.095(5) 0.067(4) 0.080(5) -0.004(4) 0.041(4) 0.015(3)
C142 0.064(4) 0.085(4) 0.111(5) 0.017(3) 0.015(3) 0.011(3)
C340 0.081(4) 0.0487(19) 0.072(2) -0.0138(17) 0.012(3) 0.010(2)
C341 0.091(9) 0.061(9) 0.081(9) -0.001(8) 0.029(8) 0.004(6)
C342 0.124(8) 0.071(7) 0.095(8) -0.005(6) 0.041(6) 0.031(8)
C540 0.082(4) 0.049(2) 0.072(2) -0.0133(17) 0.012(3) 0.010(2)
C541 0.126(13) 0.070(11) 0.083(9) 0.019(9) 0.051(12) 0.042(11)
C542 0.132(13) 0.120(14) 0.110(9) 0.008(11) 0.061(11) 0.003(12)
O143 0.0510(9) 0.0735(11) 0.0388(8) -0.0028(7) 0.0121(7) -0.0060(8)
C144 0.037(3) 0.070(3) 0.042(3) -0.003(2) 0.007(2) -0.011(3)
C145 0.043(2) 0.060(3) 0.042(3) -0.0057(19) 0.0030(17) -0.0091(18)
C146 0.048(3) 0.085(4) 0.049(3) 0.003(3) 0.012(3) -0.014(3)
C344 0.077(9) 0.085(8) 0.034(7) -0.013(6) 0.018(5) 0.001(7)
C345 0.067(8) 0.113(9) 0.087(9) 0.024(9) 0.040(6) 0.022(8)
C346 0.120(12) 0.115(11) 0.090(12) 0.015(11) 0.061(12) 0.031(11)
C544 0.048(9) 0.091(9) 0.084(12) 0.005(11) 0.023(8) -0.030(8)
C545 0.062(7) 0.145(12) 0.099(8) -0.036(9) 0.033(6) -0.013(8)
C546 0.119(12) 0.148(13) 0.165(12) -0.070(13) 0.036(7) -0.001(9)
C147 0.0564(14) 0.0409(12) 0.0617(14) -0.0036(10) 0.0045(11) 0.0071(10)
C148 0.0627(15) 0.0591(14) 0.0462(12) -0.0007(11) 0.0055(11) -0.0010(12)
C149 0.0768(19) 0.0560(15) 0.0631(16) 0.0053(12) 0.0065(13) 0.0077(13)
C150 0.083(2) 0.075(2) 0.119(3) 0.035(2) -0.001(2) 0.0187(17)
C151 0.065(2) 0.100(3) 0.181(4) 0.059(3) -0.002(2) 0.0226(19)
C152 0.0619(17) 0.0621(17) 0.128(3) 0.0283(18) 0.0052(17) 0.0079(14)
N153 0.0576(11) 0.0470(10) 0.0314(8) -0.0065(7) 0.0055(8) 0.0019(8)
C154 0.0584(14) 0.0396(11) 0.0381(11) -0.0068(8) 0.0028(9) -0.0025(10)
O155 0.0569(10) 0.0676(11) 0.0492(9) -0.0079(8) -0.0009(7) 0.0056(8)
C156 0.0712(15) 0.0389(11) 0.0352(11) -0.0058(9) 0.0009(10) -0.0080(10)
C157 0.0700(16) 0.0589(14) 0.0372(11) -0.0088(10) 0.0065(10) -0.0053(12)
C158 0.0863(19) 0.0650(16) 0.0445(13) -0.0122(12) 0.0179(13) -0.0160(14)
C159 0.124(3) 0.0527(15) 0.0441(14) -0.0049(11) 0.0237(15) -0.0088(16)
C160 0.141(3) 0.093(2) 0.0391(14) 0.0121(14) -0.0071(17) 0.020(2)
C161 0.101(2) 0.086(2) 0.0424(14) -0.0021(13) -0.0030(14) 0.0255(17)
C901 0.101(3) 0.090(3) 0.095(3) -0.005(2) 0.006(3) 0.020(3)
C902 0.100(4) 0.071(3) 0.070(2) -0.005(2) 0.001(2) -0.006(2)
O903 0.0745(17) 0.0741(17) 0.098(2) 0.0210(15) 0.0211(15) 0.0120(13)
C911 0.070(11) 0.119(11) 0.092(10) -0.022(9) 0.015(9) 0.038(10)
C912 0.073(11) 0.120(14) 0.124(10) 0.007(14) -0.010(12) 0.033(11)
O913 0.209(13) 0.150(16) 0.21(2) 0.020(15) -0.025(15) 0.076(16)
C904 0.215(7) 0.138(5) 0.231(7) 0.094(5) 0.012(5) -0.016(5)
C905 0.103(3) 0.070(3) 0.109(4) -0.002(2) 0.002(3) 0.008(2)
O906 0.0566(19) 0.056(2) 0.079(3) 0.0074(18) 0.0069(19) -0.0010(14)
C914 0.201(9) 0.120(8) 0.196(8) 0.065(9) 0.038(9) -0.021(7)
C915 0.159(9) 0.153(14) 0.140(10) 0.062(11) -0.036(11) -0.022(12)
O916 0.190(19) 0.159(17) 0.092(14) -0.004(11) -0.049(12) 0.041(14)

loop_
_atom_type_symbol
_atom_type_scat_dispersion_real
_atom_type_scat_dispersion_imag
_atom_type_scat_Cromer_Mann_a1
_atom_type_scat_Cromer_Mann_b1
_atom_type_scat_Cromer_Mann_a2
_atom_type_scat_Cromer_Mann_b2
_atom_type_scat_Cromer_Mann_a3
_atom_type_scat_Cromer_Mann_b3
_atom_type_scat_Cromer_Mann_a4
_atom_type_scat_Cromer_Mann_b4
_atom_type_scat_Cromer_Mann_c
_atom_type_scat_source
C 0.0181 0.0091 2.3100 20.8439 1.0200 10.2075 1.5886 0.5687 0.8650 51.6512 0.2156 'International Tables Vol C 4.2.6.8 and 6.1.1.4'
H 0.0000 0.0000 0.4930 10.5109 0.3229 26.1257 0.1402 3.1424 0.0408 57.7998 0.0030 'International Tables Vol C 4.2.6.8 and 6.1.1.4'
N 0.0311 0.0180 12.2126 0.0057 3.1322 9.8933 2.0125 28.9975 1.1663 0.5826 -11.5290 'International Tables Vol C 4.2.6.8 and 6.1.1.4'
O 0.0492 0.0322 3.0485 13.2771 2.2868 5.7011 1.5463 0.3239 0.8670 32.9089 0.2508 'International Tables Vol C 4.2.6.8 and 6.1.1.4'

loop_
_geom_angle_atom_site_label_1
_geom_angle_atom_site_label_2
_geom_angle_atom_site_label_3
_geom_angle
_geom_angle_publ_flag
C2 C1 C24 121.29(18) yes
C2 C1 C27 121.46(17) yes
C24 C1 C27 117.25(17) yes
C1 C2 C3 111.98(15) yes
C1 C2 H21 110.9 no
C3 C2 H21 109.0 no
C1 C2 H22 108.0 no
C3 C2 H22 109.3 no
H21 C2 H22 107.6 no
C2 C3 C4 121.15(18) yes
C2 C3 C30 120.91(18) yes
C4 C3 C30 117.93(18) yes
C3 C4 C5 121.76(18) yes
C3 C4 H41 119.2 no
C5 C4 H41 119.1 no
C4 C5 C6 119.8(2) yes
C4 C5 H51 120.4 no
C6 C5 H51 119.8 no
C5 C6 C7 119.43(19) yes
C5 C6 C25 121.01(19) yes
C7 C6 C25 119.55(18) yes
C6 C7 C8 118.96(18) yes
C6 C7 C30 119.25(18) yes
C8 C7 C30 121.35(19) yes
C7 C8 C9 105.02(16) yes
C7 C8 H81 109.6 no
C9 C8 H81 113.9 no
C7 C8 H82 109.2 no
C9 C8 H82 110.9 no
H81 C8 H82 108.1 no
C8 C9 C10 118.6(2) yes
C8 C9 C29 121.62(19) yes
C10 C9 C29 119.42(19) yes
C9 C10 C11 118.8(2) yes
C9 C10 N26 123.1(2) yes
C11 C10 N26 118.1(2) yes
C10 C11 C12 120.2(2) yes
C10 C11 H111 118.3 no
C12 C11 H111 121.4 no
C11 C12 C13 122.1(2) yes
C11 C12 H121 119.9 no
C13 C12 H121 118.0 no
C12 C13 C14 120.7(2) yes
C12 C13 C29 117.4(2) yes
C14 C13 C29 121.7(2) yes
C13 C14 C15 109.46(18) yes
C13 C14 H142 108.6 no
C15 C14 H142 110.1 no
C13 C14 H141 109.8 no
C15 C14 H141 110.2 no
H142 C14 H141 108.6 no
C14 C15 C16 120.5(2) yes
C14 C15 C28 121.29(19) yes
C16 C15 C28 118.16(19) yes
C15 C16 C17 121.2(2) yes
C15 C16 H161 118.7 no
C17 C16 H161 120.1 no
C16 C17 C18 119.6(2) yes
C16 C17 H171 120.0 no
C18 C17 H171 120.4 no
C17 C18 C19 120.9(2) yes
C17 C18 H181 119.7 no
C19 C18 H181 119.3 no
C18 C19 C20 120.19(18) yes
C18 C19 C28 118.16(19) yes
C20 C19 C28 121.61(18) yes
C19 C20 C21 111.77(16) yes
C19 C20 H201 109.5 no
C21 C20 H201 109.5 no
C19 C20 H202 109.8 no
C21 C20 H202 108.9 no
H201 C20 H202 107.3 no
C20 C21 C22 122.80(17) yes
C20 C21 C27 119.88(16) yes
C22 C21 C27 117.28(17) yes
C21 C22 C23 120.82(18) yes
C21 C22 N53 120.08(18) yes
C23 C22 N53 118.94(17) yes
C22 C23 C24 120.28(18) yes
C22 C23 H231 119.0 no
C24 C23 H231 120.7 no
C1 C24 C23 121.45(19) yes
C1 C24 H241 119.2 no
C23 C24 H241 119.4 no
C6 C25 N26 124.8(2) yes
C6 C25 C47 117.1(2) yes
N26 C25 C47 118.06(19) yes
C10 N26 C25 120.96(18) yes
C21 C27 C1 122.85(17) yes
C21 C27 O31 118.68(16) yes
C1 C27 O31 118.44(16) yes
C19 C28 C15 121.25(19) yes
C19 C28 O35 119.71(18) yes
C15 C28 O35 119.04(17) yes
C9 C29 C13 121.4(2) yes
C9 C29 O39 118.01(19) yes
C13 C29 O39 120.5(2) yes
C7 C30 C3 120.96(18) yes
C7 C30 O43 119.93(17) yes
C3 C30 O43 119.09(17) yes
C27 O31 C32 113.48(14) yes
O31 C32 C33 108.85(18) yes
O31 C32 H322 109.4 no
C33 C32 H322 110.4 no
O31 C32 H321 109.7 no
C33 C32 H321 109.9 no
H322 C32 H321 108.6 no
C32 C33 C34 112.7(2) yes
C32 C33 H331 107.1 no
C34 C33 H331 107.1 no
C32 C33 H332 110.5 no
C34 C33 H332 108.0 no
H331 C33 H332 111.4 no
C33 C34 H341 111.2 no
C33 C34 H342 109.3 no
H341 C34 H342 109.5 no
C33 C34 H343 106.0 no
H341 C34 H343 111.9 no
H342 C34 H343 108.9 no
C28 O35 C36 115.0(4) yes
C28 O35 C236 107.8(5) yes
O35 C36 C37 113.8(4) yes
O35 C36 H361 107.1 no
C37 C36 H361 105.9 no
O35 C36 H362 107.4 no
C37 C36 H362 110.7 no
H361 C36 H362 112.1 no
C36 C37 C38 106.7(5) yes
C36 C37 H372 113.3 no
C38 C37 H372 107.7 no
C36 C37 H371 110.2 no
C38 C37 H371 109.9 no
H372 C37 H371 109.0 no
C37 C38 H381 106.0 no
C37 C38 H383 107.3 no
H381 C38 H383 111.0 no
C37 C38 H382 107.2 no
H381 C38 H382 111.9 no
H383 C38 H382 113.0 no
O35 C236 C237 108.6(7) yes
O35 C236 H2361 111.0 no
C237 C236 H2361 111.3 no
O35 C236 H2362 109.1 no
C237 C236 H2362 107.5 no
H2361 C236 H2362 109.2 no
C236 C237 C238 104.1(7) yes
C236 C237 H2371 112.9 no
C238 C237 H2371 111.9 no
C236 C237 H2372 108.7 no
C238 C237 H2372 110.7 no
H2371 C237 H2372 108.4 no
C237 C238 H2382 106.9 no
C237 C238 H2381 107.0 no
H2382 C238 H2381 110.5 no
C237 C238 H2383 109.5 no
H2382 C238 H2383 111.7 no
H2381 C238 H2383 111.0 no
C29 O39 C40 125.6(4) yes
C29 O39 C240 103.7(2) yes
C29 O39 C440 108.1(2) yes
O39 C40 C41 108.5(4) yes
O39 C40 H402 109.0 no
C41 C40 H402 108.6 no
O39 C40 H401 109.7 no
C41 C40 H401 110.0 no
H402 C40 H401 110.9 no
C40 C41 C42 110.6(5) yes
C40 C41 H411 108.4 no
C42 C41 H411 108.7 no
C40 C41 H412 109.2 no
C42 C41 H412 111.1 no
H411 C41 H412 108.9 no
C41 C42 H421 109.2 no
C41 C42 H422 109.9 no
H421 C42 H422 108.4 no
C41 C42 H423 110.8 no
H421 C42 H423 110.2 no
H422 C42 H423 108.3 no
O39 C240 C241 108.3(7) yes
O39 C240 H2401 109.8 no
C241 C240 H2401 109.9 no
O39 C240 H2402 109.8 no
C241 C240 H2402 109.7 no
H2401 C240 H2402 109.3 no
C240 C241 C242 108.2(6) yes
C240 C241 H2412 110.0 no
C242 C241 H2412 110.6 no
C240 C241 H2411 108.6 no
C242 C241 H2411 109.6 no
H2412 C241 H2411 109.8 no
C241 C242 H2421 109.9 no
C241 C242 H2422 110.3 no
H2421 C242 H2422 108.9 no
C241 C242 H2423 109.6 no
H2421 C242 H2423 108.7 no
H2422 C242 H2423 109.5 no
O39 C440 C441 110.1(4) yes
O39 C440 H4401 109.3 no
C441 C440 H4401 110.5 no
O39 C440 H4402 109.3 no
C441 C440 H4402 108.7 no
H4401 C440 H4402 108.9 no
C440 C441 C442 110.1(6) yes
C440 C441 H4412 109.8 no
C442 C441 H4412 109.9 no
C440 C441 H4411 107.6 no
C442 C441 H4411 110.8 no
H4412 C441 H4411 108.5 no
C441 C442 H4421 108.7 no
C441 C442 H4423 109.6 no
H4421 C442 H4423 109.5 no
C441 C442 H4422 110.0 no
H4421 C442 H4422 109.9 no
H4423 C442 H4422 109.1 no
C30 O43 C44 113.49(16) yes
O43 C44 C45 115.6(2) yes
O43 C44 H441 104.7 no
C45 C44 H441 108.5 no
O43 C44 H442 111.2 no
C45 C44 H442 105.5 no
H441 C44 H442 111.4 no
C44 C45 C46 110.7(3) yes
C44 C45 H451 106.8 no
C46 C45 H451 114.4 no
C44 C45 H452 106.7 no
C46 C45 H452 108.7 no
H451 C45 H452 109.2 no
C45 C46 H462 108.2 no
C45 C46 H461 107.3 no
H462 C46 H461 111.6 no
C45 C46 H463 110.4 no
H462 C46 H463 108.5 no
H461 C46 H463 110.8 no
C25 C47 C48 121.9(2) yes
C25 C47 C52 120.1(2) yes
C48 C47 C52 118.1(2) yes
C47 C48 C49 121.3(3) yes
C47 C48 H481 118.6 no
C49 C48 H481 120.1 no
C48 C49 C50 119.6(3) yes
C48 C49 H491 120.2 no
C50 C49 H491 120.2 no
C49 C50 C51 120.0(3) yes
C49 C50 H501 119.6 no
C51 C50 H501 120.4 no
C50 C51 C52 120.5(3) yes
C50 C51 H511 120.1 no
C52 C51 H511 119.4 no
C47 C52 C51 120.5(3) yes
C47 C52 H521 118.7 no
C51 C52 H521 120.8 no
C22 N53 C54 123.38(19) yes
C22 N53 H531 116.3 no
C54 N53 H531 119.7 no
N53 C54 O55 121.8(2) yes
N53 C54 C56 117.2(2) yes
O55 C54 C56 121.1(2) yes
C54 C56 C57 123.5(2) yes
C54 C56 C61 117.2(2) yes
C57 C56 C61 119.3(2) yes
C56 C57 C58 119.3(3) yes
C56 C57 H571 120.0 no
C58 C57 H571 120.6 no
C57 C58 C59 121.1(3) yes
C57 C58 H581 119.0 no
C59 C58 H581 120.0 no
C58 C59 C60 120.0(3) yes
C58 C59 H591 120.8 no
C60 C59 H591 119.2 no
C59 C60 C61 120.4(3) yes
C59 C60 H601 120.3 no
C61 C60 H601 119.3 no
C56 C61 C60 119.9(3) yes
C56 C61 H611 119.4 no
C60 C61 H611 120.7 no
C102 C101 C124 120.4(2) yes
C102 C101 C127 121.2(2) yes
C124 C101 C127 118.37(19) yes
C101 C102 C103 111.54(18) yes
C101 C102 H1022 108.2 no
C103 C102 H1022 110.3 no
C101 C102 H1021 107.5 no
C103 C102 H1021 110.1 no
H1022 C102 H1021 109.1 no
C102 C103 C104 119.8(2) yes
C102 C103 C130 121.8(2) yes
C104 C103 C130 118.5(2) yes
C103 C104 C105 120.9(2) yes
C103 C104 H1041 118.7 no
C105 C104 H1041 120.4 no
C104 C105 C106 120.3(2) yes
C104 C105 H1051 121.0 no
C106 C105 H1051 118.6 no
C105 C106 C107 119.7(2) yes
C105 C106 C125 119.2(2) yes
C107 C106 C125 120.96(19) yes
C106 C107 C108 118.50(19) yes
C106 C107 C130 118.6(2) yes
C108 C107 C130 122.5(2) yes
C107 C108 C109 104.74(16) yes
C107 C108 H1081 111.0 no
C109 C108 H1081 109.4 no
C107 C108 H1082 111.0 no
C109 C108 H1082 110.4 no
H1081 C108 H1082 110.1 no
C108 C109 C110 119.1(2) yes
C108 C109 C129 122.1(2) yes
C110 C109 C129 118.42(19) yes
C109 C110 C111 120.0(2) yes
C109 C110 N126 123.4(2) yes
C111 C110 N126 116.6(2) yes
C110 C111 C112 119.9(2) yes
C110 C111 H1111 118.2 no
C112 C111 H1111 121.9 no
C111 C112 C113 122.1(2) yes
C111 C112 H1121 118.2 no
C113 C112 H1121 119.7 no
C112 C113 C114 120.7(2) yes
C112 C113 C129 117.0(2) yes
C114 C113 C129 122.1(2) yes
C113 C114 C115 109.86(18) yes
C113 C114 H1141 108.8 no
C115 C114 H1141 108.7 no
C113 C114 H1142 110.3 no
C115 C114 H1142 109.2 no
H1141 C114 H1142 109.9 no
C114 C115 C116 120.4(2) yes
C114 C115 C128 121.3(2) yes
C116 C115 C128 118.1(2) yes
C115 C116 C117 121.1(2) yes
C115 C116 H1161 118.8 no
C117 C116 H1161 120.1 no
C116 C117 C118 119.7(2) yes
C116 C117 H1171 118.8 no
C118 C117 H1171 121.4 no
C117 C118 C119 121.4(2) yes
C117 C118 H1181 119.6 no
C119 C118 H1181 119.0 no
C118 C119 C120 120.57(19) yes
C118 C119 C128 117.7(2) yes
C120 C119 C128 121.68(19) yes
C119 C120 C121 112.76(18) yes
C119 C120 H1201 110.7 no
C121 C120 H1201 108.5 no
C119 C120 H1202 109.4 no
C121 C120 H1202 106.9 no
H1201 C120 H1202 108.4 no
C120 C121 C122 123.40(18) yes
C120 C121 C127 120.02(18) yes
C122 C121 C127 116.57(19) yes
C121 C122 C123 121.45(19) yes
C121 C122 N153 121.20(19) yes
C123 C122 N153 117.17(18) yes
C122 C123 C124 120.7(2) yes
C122 C123 H1231 120.0 no
C124 C123 H1231 119.3 no
C101 C124 C123 120.3(2) yes
C101 C124 H1241 119.4 no
C123 C124 H1241 120.3 no
C106 C125 N126 124.6(2) yes
C106 C125 C147 118.14(19) yes
N126 C125 C147 117.2(2) yes
C110 N126 C125 121.6(2) yes
C121 C127 C101 122.57(19) yes
C121 C127 O131 118.20(19) yes
C101 C127 O131 119.13(18) yes
C119 C128 C115 121.1(2) yes
C119 C128 O135 119.4(2) yes
C115 C128 O135 119.43(18) yes
C113 C129 C109 122.0(2) yes
C113 C129 O139 119.0(2) yes
C109 C129 O139 118.94(19) yes
C107 C130 C103 121.2(2) yes
C107 C130 O143 119.12(19) yes
C103 C130 O143 119.6(2) yes
C127 O131 C132 114.50(18) yes
O131 C132 C133 109.0(2) yes
O131 C132 H1321 109.5 no
C133 C132 H1321 110.0 no
O131 C132 H1322 109.6 no
C133 C132 H1322 111.2 no
H1321 C132 H1322 107.5 no
C132 C133 C134 113.2(3) yes
C132 C133 H1332 107.2 no
C134 C133 H1332 108.7 no
C132 C133 H1331 107.7 no
C134 C133 H1331 111.6 no
H1332 C133 H1331 108.2 no
C133 C134 H1341 110.9 no
C133 C134 H1343 108.8 no
H1341 C134 H1343 108.2 no
C133 C134 H1342 107.8 no
H1341 C134 H1342 110.2 no
H1343 C134 H1342 110.9 no
C128 O135 C136 115.9(2) yes
C128 O135 C336 100.0(5) yes
C128 O135 C536 112.9(11) yes
O135 C136 C137 110.7(3) yes
O135 C136 H1361 111.5 no
C137 C136 H1361 109.4 no
O135 C136 H1362 110.0 no
C137 C136 H1362 109.4 no
H1361 C136 H1362 105.8 no
C136 C137 C138 109.8(3) yes
C136 C137 H1372 109.1 no
C138 C137 H1372 108.4 no
C136 C137 H1371 107.3 no
C138 C137 H1371 111.7 no
H1372 C137 H1371 110.4 no
C137 C138 H1381 105.5 no
C137 C138 H1383 111.3 no
H1381 C138 H1383 111.0 no
C137 C138 H1382 109.8 no
H1381 C138 H1382 109.1 no
H1383 C138 H1382 110.0 no
O135 C336 C337 107.9(7) yes
O135 C336 H3361 110.6 no
C337 C336 H3361 108.9 no
O135 C336 H3362 110.3 no
C337 C336 H3362 109.3 no
H3361 C336 H3362 109.8 no
C336 C337 C338 111.0(8) yes
C336 C337 H3371 108.5 no
C338 C337 H3371 107.8 no
C336 C337 H3372 108.6 no
C338 C337 H3372 110.6 no
H3371 C337 H3372 110.4 no
C337 C338 H3382 107.9 no
C337 C338 H3381 110.1 no
H3382 C338 H3381 109.6 no
C337 C338 H3383 109.7 no
H3382 C338 H3383 109.6 no
H3381 C338 H3383 109.9 no
O135 C536 C537 108.3(6) yes
O135 C536 H5362 109.8 no
C537 C536 H5362 108.9 no
O135 C536 H5361 110.7 no
C537 C536 H5361 110.5 no
H5362 C536 H5361 108.5 no
C536 C537 C538 108.2(6) yes
C536 C537 H5371 108.8 no
C538 C537 H5371 85.9 no
C536 C537 H5372 110.3 no
C538 C537 H5372 129.9 no
H5371 C537 H5372 110.0 no
C537 C538 H5381 108.4 no
C537 C538 H5382 130.2 no
H5381 C538 H5382 109.4 no
C537 C538 H5383 86.2 no
H5381 C538 H5383 109.9 no
H5382 C538 H5383 109.5 no
C129 O139 C140 111.8(3) yes
C129 O139 C340 119.6(8) yes
C129 O139 C540 104.3(9) yes
O139 C140 C141 109.3(5) yes
O139 C140 H1401 108.8 no
C141 C140 H1401 107.7 no
O139 C140 H1402 110.8 no
C141 C140 H1402 110.0 no
H1401 C140 H1402 110.1 no
C140 C141 C142 109.4(7) yes
C140 C141 H1412 108.8 no
C142 C141 H1412 109.1 no
C140 C141 H1411 108.4 no
C142 C141 H1411 110.0 no
H1412 C141 H1411 111.1 no
C141 C142 H1421 108.6 no
C141 C142 H1423 110.3 no
H1421 C142 H1423 109.2 no
C141 C142 H1422 108.8 no
H1421 C142 H1422 109.6 no
H1423 C142 H1422 110.4 no
O139 C340 C341 104.7(7) yes
O139 C340 H3401 109.9 no
C341 C340 H3401 109.5 no
O139 C340 H3402 111.4 no
C341 C340 H3402 110.8 no
H3401 C340 H3402 110.5 no
C340 C341 C342 107.3(8) yes
C340 C341 H3411 110.3 no
C342 C341 H3411 110.6 no
C340 C341 H3412 109.8 no
C342 C341 H3412 109.7 no
H3411 C341 H3412 109.2 no
C341 C342 H3422 107.8 no
C341 C342 H3421 107.3 no
H3422 C342 H3421 111.3 no
C341 C342 H3423 109.2 no
H3422 C342 H3423 110.3 no
H3421 C342 H3423 110.8 no
O139 C540 C541 108.0(9) yes
O139 C540 H5402 110.8 no
C541 C540 H5402 110.8 no
O139 C540 H5401 108.3 no
C541 C540 H5401 108.9 no
H5402 C540 H5401 110.0 no
C540 C541 C542 108.1(10) yes
C540 C541 H5411 108.5 no
C542 C541 H5411 109.3 no
C540 C541 H5412 110.1 no
C542 C541 H5412 111.5 no
H5411 C541 H5412 109.4 no
C541 C542 H5421 108.6 no
C541 C542 H5422 110.9 no
H5421 C542 H5422 109.9 no
C541 C542 H5423 108.6 no
H5421 C542 H5423 109.4 no
H5422 C542 H5423 109.3 no
C130 O143 C144 115.9(3) yes
C130 O143 C344 110.2(7) yes
C130 O143 C544 106.7(6) yes
O143 C144 C145 110.4(3) yes
O143 C144 H1441 108.7 no
C145 C144 H1441 109.1 no
O143 C144 H1442 111.7 no
C145 C144 H1442 110.0 no
H1441 C144 H1442 106.9 no
C144 C145 C146 108.8(4) yes
C144 C145 H1452 110.9 no
C146 C145 H1452 110.3 no
C144 C145 H1451 107.5 no
C146 C145 H1451 109.1 no
H1452 C145 H1451 110.1 no
C145 C146 H1463 111.0 no
C145 C146 H1461 109.6 no
H1463 C146 H1461 107.9 no
C145 C146 H1462 110.1 no
H1463 C146 H1462 109.5 no
H1461 C146 H1462 108.5 no
O143 C344 C345 108.6(7) yes
O143 C344 H3441 110.2 no
C345 C344 H3441 108.7 no
O143 C344 H3442 110.1 no
C345 C344 H3442 109.7 no
H3441 C344 H3442 109.6 no
C344 C345 C346 108.6(8) yes
C344 C345 H3452 110.4 no
C346 C345 H3452 112.8 no
C344 C345 H3451 109.3 no
C346 C345 H3451 106.9 no
H3452 C345 H3451 108.6 no
C345 C346 H3461 108.4 no
C345 C346 H3463 108.7 no
H3461 C346 H3463 109.1 no
C345 C346 H3462 111.9 no
H3461 C346 H3462 109.1 no
H3463 C346 H3462 109.6 no
O143 C544 C545 108.1(7) yes
O143 C544 H5441 110.6 no
C545 C544 H5441 110.3 no
O143 C544 H5442 109.7 no
C545 C544 H5442 109.3 no
H5441 C544 H5442 108.8 no
C544 C545 C546 109.1(9) yes
C544 C545 H5451 107.9 no
C546 C545 H5451 109.1 no
C544 C545 H5452 110.4 no
C546 C545 H5452 110.4 no
H5451 C545 H5452 109.8 no
C545 C546 H5462 108.2 no
C545 C546 H5461 109.1 no
H5462 C546 H5461 109.9 no
C545 C546 H5463 109.9 no
H5462 C546 H5463 110.0 no
H5461 C546 H5463 109.7 no
C125 C147 C148 121.9(2) yes
C125 C147 C152 120.6(2) yes
C148 C147 C152 117.4(2) yes
C147 C148 C149 121.3(3) yes
C147 C148 H1481 117.7 no
C149 C148 H1481 120.9 no
C148 C149 C150 120.3(3) yes
C148 C149 H1491 119.2 no
C150 C149 H1491 120.5 no
C149 C150 C151 119.8(3) yes
C149 C150 H1501 120.5 no
C151 C150 H1501 119.8 no
C150 C151 C152 120.6(3) yes
C150 C151 H1511 120.3 no
C152 C151 H1511 119.1 no
C147 C152 C151 120.6(3) yes
C147 C152 H1521 119.5 no
C151 C152 H1521 119.9 no
C122 N153 C154 125.19(19) yes
C122 N153 H1531 118.2 no
C154 N153 H1531 116.5 no
N153 C154 O155 122.3(2) yes
N153 C154 C156 116.0(2) yes
O155 C154 C156 121.6(2) yes
C154 C156 C157 123.2(2) yes
C154 C156 C161 118.2(2) yes
C157 C156 C161 118.5(2) yes
C156 C157 C158 120.8(2) yes
C156 C157 H1571 119.0 no
C158 C157 H1571 120.2 no
C157 C158 C159 120.6(3) yes
C157 C158 H1581 120.4 no
C159 C158 H1581 119.0 no
C158 C159 C160 119.5(3) yes
C158 C159 H1591 120.2 no
C160 C159 H1591 120.2 no
C159 C160 C161 121.4(3) yes
C159 C160 H1601 119.0 no
C161 C160 H1601 119.5 no
C160 C161 C156 119.1(3) yes
C160 C161 H1611 122.3 no
C156 C161 H1611 118.7 no
C902 C901 H9012 108.9 no
C902 C901 H9011 107.5 no
H9012 C901 H9011 109.6 no
C902 C901 H9013 109.5 no
H9012 C901 H9013 110.3 no
H9011 C901 H9013 111.0 no
C901 C902 O903 112.9(4) yes
C901 C902 H9022 105.7 no
O903 C902 H9022 111.4 no
C901 C902 H9021 109.7 no
O903 C902 H9021 108.7 no
H9022 C902 H9021 108.3 no
C902 O903 H9031 111.2 no
C912 C911 H9111 110.0 no
C912 C911 H9112 108.4 no
H9111 C911 H9112 109.5 no
C912 C911 H9113 110.9 no
H9111 C911 H9113 108.8 no
H9112 C911 H9113 109.2 no
C911 C912 O913 107.1(9) yes
C911 C912 H9121 111.4 no
O913 C912 H9121 111.9 no
C911 C912 H9122 107.7 no
O913 C912 H9122 109.0 no
H9121 C912 H9122 109.7 no
C912 O913 H9131 109.1 no
C905 C904 H9042 111.6 no
C905 C904 H9041 110.4 no
H9042 C904 H9041 107.6 no
C905 C904 H9043 110.8 no
H9042 C904 H9043 107.8 no
H9041 C904 H9043 108.5 no
C904 C905 O906 109.4(4) yes
C904 C905 H9052 105.6 no
O906 C905 H9052 111.3 no
C904 C905 H9051 110.7 no
O906 C905 H9051 109.1 no
H9052 C905 H9051 110.7 no
C905 O906 H9161 118.0 no
C915 C914 H9142 109.2 no
C915 C914 H9141 113.4 no
H9142 C914 H9141 109.1 no
C915 C914 H9143 106.5 no
H9142 C914 H9143 109.8 no
H9141 C914 H9143 108.8 no
C914 C915 O916 106.0(8) yes
C914 C915 H9152 105.9 no
O916 C915 H9152 104.9 no
C914 C915 H9151 112.0 no
O916 C915 H9151 117.6 no
H9152 C915 H9151 109.6 no
C915 O916 H9161 112.9 no

loop_
_geom_bond_atom_site_label_1
_geom_bond_atom_site_label_2
_geom_bond_distance
_geom_bond_publ_flag
C1 C2 1.520(3) yes
C1 C24 1.389(3) yes
C1 C27 1.397(3) yes
C2 C3 1.512(3) yes
C2 H21 0.966 no
C2 H22 0.976 no
C3 C4 1.391(3) yes
C3 C30 1.397(3) yes
C4 C5 1.378(3) yes
C4 H41 0.938 no
C5 C6 1.404(3) yes
C5 H51 0.945 no
C6 C7 1.395(3) yes
C6 C25 1.486(3) yes
C7 C8 1.506(3) yes
C7 C30 1.402(3) yes
C8 C9 1.516(3) yes
C8 H81 0.991 no
C8 H82 0.973 no
C9 C10 1.397(3) yes
C9 C29 1.400(3) yes
C10 C11 1.397(3) yes
C10 N26 1.411(3) yes
C11 C12 1.372(4) yes
C11 H111 0.943 no
C12 C13 1.386(3) yes
C12 H121 0.943 no
C13 C14 1.519(3) yes
C13 C29 1.394(3) yes
C14 C15 1.530(3) yes
C14 H142 0.990 no
C14 H141 0.972 no
C15 C16 1.388(3) yes
C15 C28 1.394(3) yes
C16 C17 1.385(3) yes
C16 H161 0.930 no
C17 C18 1.385(3) yes
C17 H171 0.961 no
C18 C19 1.389(3) yes
C18 H181 0.953 no
C19 C20 1.517(3) yes
C19 C28 1.406(3) yes
C20 C21 1.524(3) yes
C20 H201 0.980 no
C20 H202 0.959 no
C21 C22 1.396(3) yes
C21 C27 1.400(3) yes
C22 C23 1.383(3) yes
C22 N53 1.435(3) yes
C23 C24 1.377(3) yes
C23 H231 0.955 no
C24 H241 0.914 no
C25 N26 1.300(3) yes
C25 C47 1.484(3) yes
C27 O31 1.383(2) yes
C28 O35 1.382(2) yes
C29 O39 1.368(3) yes
C30 O43 1.380(2) yes
O31 C32 1.427(2) yes
C32 C33 1.507(3) yes
C32 H322 0.958 no
C32 H321 0.972 no
C33 C34 1.503(4) yes
C33 H331 0.977 no
C33 H332 0.971 no
C34 H341 0.987 no
C34 H342 0.969 no
C34 H343 0.964 no
O35 C36 1.447(4) yes
O35 C236 1.445(5) yes
C36 C37 1.517(5) yes
C36 H361 1.005 no
C36 H362 0.980 no
C37 C38 1.509(4) yes
C37 H372 0.965 no
C37 H371 0.948 no
C38 H381 0.986 no
C38 H383 1.013 no
C38 H382 0.987 no
C236 C237 1.524(5) yes
C236 H2361 0.967 no
C236 H2362 0.978 no
C237 C238 1.546(5) yes
C237 H2371 0.974 no
C237 H2372 0.969 no
C238 H2382 1.007 no
C238 H2381 1.003 no
C238 H2383 1.009 no
O39 C40 1.426(4) yes
O39 C240 1.453(3) yes
O39 C440 1.458(3) yes
C40 C41 1.514(5) yes
C40 H402 0.974 no
C40 H401 0.979 no
C41 C42 1.548(5) yes
C41 H411 0.966 no
C41 H412 0.963 no
C42 H421 0.962 no
C42 H422 0.963 no
C42 H423 0.974 no
C240 C241 1.521(5) yes
C240 H2401 0.969 no
C240 H2402 0.972 no
C241 C242 1.539(5) yes
C241 H2412 0.966 no
C241 H2411 0.969 no
C242 H2421 0.966 no
C242 H2422 0.967 no
C242 H2423 0.959 no
C440 C441 1.520(5) yes
C440 H4401 0.972 no
C440 H4402 0.973 no
C441 C442 1.544(5) yes
C441 H4412 0.960 no
C441 H4411 0.968 no
C442 H4421 0.966 no
C442 H4423 0.962 no
C442 H4422 0.975 no
O43 C44 1.439(3) yes
C44 C45 1.480(4) yes
C44 H441 0.989 no
C44 H442 1.018 no
C45 C46 1.521(4) yes
C45 H451 1.013 no
C45 H452 0.995 no
C46 H462 0.978 no
C46 H461 1.009 no
C46 H463 0.961 no
C47 C48 1.386(4) yes
C47 C52 1.399(3) yes
C48 C49 1.376(4) yes
C48 H481 0.943 no
C49 C50 1.384(4) yes
C49 H491 0.951 no
C50 C51 1.370(5) yes
C50 H501 0.949 no
C51 C52 1.373(4) yes
C51 H511 0.937 no
C52 H521 0.974 no
N53 C54 1.355(3) yes
N53 H531 0.915 no
C54 O55 1.228(3) yes
C54 C56 1.499(3) yes
C56 C57 1.390(4) yes
C56 C61 1.396(4) yes
C57 C58 1.392(4) yes
C57 H571 0.971 no
C58 C59 1.369(5) yes
C58 H581 0.968 no
C59 C60 1.368(5) yes
C59 H591 0.942 no
C60 C61 1.391(4) yes
C60 H601 0.969 no
C61 H611 0.949 no
C101 C102 1.522(3) yes
C101 C124 1.384(3) yes
C101 C127 1.398(3) yes
C102 C103 1.518(3) yes
C102 H1022 0.970 no
C102 H1021 0.977 no
C103 C104 1.386(3) yes
C103 C130 1.393(3) yes
C104 C105 1.375(3) yes
C104 H1041 0.928 no
C105 C106 1.394(3) yes
C105 H1051 0.952 no
C106 C107 1.395(3) yes
C106 C125 1.485(3) yes
C107 C108 1.513(3) yes
C107 C130 1.395(3) yes
C108 C109 1.513(3) yes
C108 H1081 0.977 no
C108 H1082 0.988 no
C109 C110 1.397(3) yes
C109 C129 1.399(3) yes
C110 C111 1.389(3) yes
C110 N126 1.413(3) yes
C111 C112 1.376(3) yes
C111 H1111 0.936 no
C112 C113 1.390(3) yes
C112 H1121 0.948 no
C113 C114 1.506(3) yes
C113 C129 1.400(3) yes
C114 C115 1.528(3) yes
C114 H1141 0.967 no
C114 H1142 0.980 no
C115 C116 1.388(3) yes
C115 C128 1.394(3) yes
C116 C117 1.383(3) yes
C116 H1161 0.935 no
C117 C118 1.374(4) yes
C117 H1171 0.963 no
C118 C119 1.386(3) yes
C118 H1181 0.950 no
C119 C120 1.512(3) yes
C119 C128 1.409(3) yes
C120 C121 1.517(3) yes
C120 H1201 0.982 no
C120 H1202 0.969 no
C121 C122 1.395(3) yes
C121 C127 1.406(3) yes
C122 C123 1.380(3) yes
C122 N153 1.441(3) yes
C123 C124 1.380(3) yes
C123 H1231 0.943 no
C124 H1241 0.937 no
C125 N126 1.290(3) yes
C125 C147 1.497(3) yes
C127 O131 1.375(2) yes
C128 O135 1.383(3) yes
C129 O139 1.386(3) yes
C130 O143 1.384(3) yes
O131 C132 1.421(3) yes
C132 C133 1.500(4) yes
C132 H1321 1.001 no
C132 H1322 0.964 no
C133 C134 1.476(5) yes
C133 H1332 0.985 no
C133 H1331 0.988 no
C134 H1341 0.981 no
C134 H1343 0.966 no
C134 H1342 0.978 no
O135 C136 1.458(4) yes
O135 C336 1.449(5) yes
O135 C536 1.442(5) yes
C136 C137 1.518(4) yes
C136 H1361 0.955 no
C136 H1362 0.979 no
C137 C138 1.538(4) yes
C137 H1372 0.972 no
C137 H1371 0.974 no
C138 H1381 0.974 no
C138 H1383 0.970 no
C138 H1382 0.963 no
C336 C337 1.518(5) yes
C336 H3361 0.972 no
C336 H3362 0.970 no
C337 C338 1.538(5) yes
C337 H3371 0.970 no
C337 H3372 0.976 no
C338 H3382 0.959 no
C338 H3381 0.958 no
C338 H3383 0.961 no
C536 C537 1.523(5) yes
C536 H5362 0.967 no
C536 H5361 0.971 no
C537 C538 1.539(5) yes
C537 H5371 0.973 no
C537 H5372 0.969 no
C538 H5381 0.961 no
C538 H5382 0.959 no
C538 H5383 0.964 no
O139 C140 1.447(4) yes
O139 C340 1.438(5) yes
O139 C540 1.442(5) yes
C140 C141 1.520(5) yes
C140 H1401 0.977 no
C140 H1402 0.983 no
C141 C142 1.535(5) yes
C141 H1412 0.976 no
C141 H1411 0.972 no
C142 H1421 0.964 no
C142 H1423 0.966 no
C142 H1422 0.967 no
C340 C341 1.519(5) yes
C340 H3401 0.967 no
C340 H3402 0.980 no
C341 C342 1.529(5) yes
C341 H3411 0.968 no
C341 H3412 0.975 no
C342 H3422 0.960 no
C342 H3421 0.965 no
C342 H3423 0.963 no
C540 C541 1.521(5) yes
C540 H5402 0.970 no
C540 H5401 0.973 no
C541 C542 1.540(5) yes
C541 H5411 0.968 no
C541 H5412 0.968 no
C542 H5421 0.964 no
C542 H5422 0.961 no
C542 H5423 0.960 no
O143 C144 1.445(4) yes
O143 C344 1.450(5) yes
O143 C544 1.443(5) yes
C144 C145 1.514(4) yes
C144 H1441 0.967 no
C144 H1442 0.964 no
C145 C146 1.537(4) yes
C145 H1452 0.970 no
C145 H1451 0.987 no
C146 H1463 0.972 no
C146 H1461 0.964 no
C146 H1462 0.978 no
C344 C345 1.523(5) yes
C344 H3441 0.971 no
C344 H3442 0.966 no
C345 C346 1.539(5) yes
C345 H3452 0.972 no
C345 H3451 0.966 no
C346 H3461 0.963 no
C346 H3463 0.966 no
C346 H3462 0.961 no
C544 C545 1.522(5) yes
C544 H5441 0.973 no
C544 H5442 0.970 no
C545 C546 1.536(5) yes
C545 H5451 0.970 no
C545 H5452 0.975 no
C546 H5462 0.963 no
C546 H5461 0.966 no
C546 H5463 0.966 no
C147 C148 1.381(3) yes
C147 C152 1.389(4) yes
C148 C149 1.382(4) yes
C148 H1481 0.950 no
C149 C150 1.353(4) yes
C149 H1491 0.958 no
C150 C151 1.364(5) yes
C150 H1501 0.969 no
C151 C152 1.382(5) yes
C151 H1511 0.959 no
C152 H1521 0.942 no
N153 C154 1.335(3) yes
N153 H1531 0.891 no
C154 O155 1.241(3) yes
C154 C156 1.503(3) yes
C156 C157 1.386(4) yes
C156 C161 1.370(4) yes
C157 C158 1.385(3) yes
C157 H1571 0.934 no
C158 C159 1.350(4) yes
C158 H1581 0.962 no
C159 C160 1.349(5) yes
C159 H1591 0.939 no
C160 C161 1.412(4) yes
C160 H1601 0.923 no
C161 H1611 0.936 no
C901 C902 1.488(4) yes
C901 H9012 0.978 no
C901 H9011 0.969 no
C901 H9013 0.975 no
C902 O903 1.429(4) yes
C902 H9022 0.965 no
C902 H9021 0.984 no
O903 H9031 0.837 no
C911 C912 1.493(5) yes
C911 H9111 0.961 no
C911 H9112 0.963 no
C911 H9113 0.958 no
C912 O913 1.423(5) yes
C912 H9121 0.969 no
C912 H9122 0.972 no
O913 H9131 0.820 no
C904 C905 1.493(4) yes
C904 H9042 0.962 no
C904 H9041 0.960 no
C904 H9043 0.959 no
C905 O906 1.420(4) yes
C905 H9052 0.980 no
C905 H9051 0.972 no
O906 H9161 0.671 no
C914 C915 1.488(5) yes
C914 H9142 0.965 no
C914 H9141 0.958 no
C914 H9143 0.956 no
C915 O916 1.418(5) yes
C915 H9152 0.977 no
C915 H9151 0.976 no
O916 H9161 0.816 no

loop_
_geom_hbond_atom_site_label_D
_geom_hbond_atom_site_label_H
_geom_hbond_atom_site_label_A
_geom_hbond_site_symmetry_A
_geom_hbond_angle_DHA
_geom_hbond_distance_DH
_geom_hbond_distance_HA
_geom_hbond_distance_DA
_geom_hbond_publ_flag
C33 H331 O35 . 148 0.977 2.464 3.334(8) yes
C33 H332 O43 . 137 0.971 2.543 3.322(3) yes
C242 H402 O39 . 155 1.008 1.972 2.918(8) yes
C57 H571 O906 . 165 0.971 2.502 3.449(8) yes
C57 H571 O916 . 164 0.971 2.294 3.238(8) yes
C120 H1202 O155 . 134 0.969 2.575 3.322(3) yes
C133 H1332 O143 . 139 0.985 2.449 3.257(8) yes
C133 H1331 O135 . 145 0.988 2.419 3.279(8) yes
C157 H1571 O55 1_655 158 0.934 2.448 3.331(3) yes
N53 H531 O906 . 158 0.915 2.088 2.957(8) yes
N53 H531 O916 . 161 0.915 1.905 2.786(8) yes
N153 H1531 O55 1_655 156 0.891 2.060 2.897(3) yes
O903 H9031 O155 . 163 0.837 2.112 2.923(8) yes
O916 H9161 O155 . 163 0.816 2.231 3.021(8) yes
O913 H9131 O155 . 134 0.820 1.860 2.499(8) yes
